data_4347395
loop_
_publ_author_name
'Giansiracusa, Marcus J.'
'Vonci, Michele'
'Van den Heuvel, Willem'
'Gable, Robert W.'
'Moubaraki, Boujemaa'
'Murray, Keith S.'
'Yu, Dehong'
'Mole, Richard A.'
'Soncini, Alessandro'
'Boskovic, Colette'

_publ_section_title
;
 Carbonate-Bridged Lanthanoid Triangles: Single-Molecule Magnet Behavior,
 Inelastic Neutron Scattering, and Ab Initio Studies.
;
_journal_issue 11
_journal_name_full 'Inorganic chemistry'
_journal_page_first 5201
_journal_page_last 5214
_journal_paper_doi 10.1021/acs.inorgchem.6b00108
_journal_volume 55
_journal_year 2016
_chemical_formula_moiety 'C Dy3 Na11 O103.52 P2 W18, 8.55(O1.46)'
_chemical_formula_sum 'C H84 Dy3 Na11 O116 P2 W18'
_chemical_formula_weight 6064.31
_space_group_crystal_system monoclinic
_space_group_IT_number 14
_space_group_name_Hall '-P 2yn'
_space_group_name_H-M_alt 'P 1 21/n 1'
_audit_creation_date 2015-12-15
_audit_creation_method
;
Olex2 1.2
(compiled 2015.09.30 svn.r3233 for OlexSys, GUI svn.r5103)
;
_cell_angle_alpha 90
_cell_angle_beta 111.6424(7)
_cell_angle_gamma 90
_cell_formula_units_Z 4
_cell_length_a 17.38612(11)
_cell_length_b 26.04781(13)
_cell_length_c 23.41801(14)
_cell_measurement_reflns_used 36003
_cell_measurement_temperature 130.01(10)
_cell_measurement_theta_max 74.5550
_cell_measurement_theta_min 3.2070
_cell_volume 9857.69(11)
_computing_cell_refinement
;
CrysAlisPro, Agilent Technologies,
Version 1.171.37.34 (release 22-05-2014 CrysAlis171 .NET)
(compiled May 22 2014,16:03:01)
;
_computing_data_collection
;
CrysAlisPro, Agilent Technologies,
Version 1.171.37.34 (release 22-05-2014 CrysAlis171 .NET)
(compiled May 22 2014,16:03:01)
;
_computing_data_reduction
;
CrysAlisPro, Agilent Technologies,
Version 1.171.37.34 (release 22-05-2014 CrysAlis171 .NET)
(compiled May 22 2014,16:03:01)
;
_computing_molecular_graphics 'Olex2 (Dolomanov et al., 2009)'
_computing_publication_material 'Olex2 (Dolomanov et al., 2009)'
_computing_structure_refinement 'ShelXL (Sheldrick, 2015)'
_diffrn_ambient_environment N~2~
_diffrn_ambient_temperature 130.01(10)
_diffrn_detector 'CCD plate'
_diffrn_detector_area_resol_mean 10.2273
_diffrn_detector_type Atlas
_diffrn_measured_fraction_theta_full 1.000
_diffrn_measured_fraction_theta_max 0.982
_diffrn_measurement_details
;
#__ type_ start__ end____ width___ exp.time_
  1 omega  -36.00   25.00   1.0000    5.0000
omega____ theta____ kappa____ phi______ frames
    -      -41.0592   37.0000  -60.0000 61

#__ type_ start__ end____ width___ exp.time_
  2 omega  -53.00  -17.00   1.0000    5.0000
omega____ theta____ kappa____ phi______ frames
    -      -41.0592  125.0000   60.0000 36

#__ type_ start__ end____ width___ exp.time_
  3 omega   31.00   98.00   1.0000    5.0000
omega____ theta____ kappa____ phi______ frames
    -       41.0592 -125.0000 -120.0000 67

#__ type_ start__ end____ width___ exp.time_
  4 omega   40.00   93.00   1.0000   12.5000
omega____ theta____ kappa____ phi______ frames
    -      107.9393  -45.0000 -120.0000 53

#__ type_ start__ end____ width___ exp.time_
  5 omega   97.00  133.00   1.0000   12.5000
omega____ theta____ kappa____ phi______ frames
    -      107.9393  -61.0000  -60.0000 36

#__ type_ start__ end____ width___ exp.time_
  6 omega   76.00  115.00   1.0000   12.5000
omega____ theta____ kappa____ phi______ frames
    -      107.9393 -111.0000   30.0000 39

#__ type_ start__ end____ width___ exp.time_
  7 omega   65.00  142.00   1.0000   12.5000
omega____ theta____ kappa____ phi______ frames
    -      107.9393  -77.0000   60.0000 77

#__ type_ start__ end____ width___ exp.time_
  8 omega   78.00  178.00   1.0000   12.5000
omega____ theta____ kappa____ phi______ frames
    -      107.9393   30.0000  -60.0000 100

#__ type_ start__ end____ width___ exp.time_
  9 omega  102.00  167.00   1.0000   12.5000
omega____ theta____ kappa____ phi______ frames
    -      107.9393  111.0000 -150.0000 65

#__ type_ start__ end____ width___ exp.time_
 10 omega   82.00  177.00   1.0000   12.5000
omega____ theta____ kappa____ phi______ frames
    -      107.9393   61.0000 -180.0000 95

#__ type_ start__ end____ width___ exp.time_
 11 omega   54.00   90.00   1.0000   12.5000
omega____ theta____ kappa____ phi______ frames
    -      107.9393  -30.0000   30.0000 36

#__ type_ start__ end____ width___ exp.time_
 12 omega   62.00   88.00   1.0000   12.5000
omega____ theta____ kappa____ phi______ frames
    -      107.9393  -30.0000   60.0000 26

#__ type_ start__ end____ width___ exp.time_
 13 omega   42.00   90.00   1.0000   12.5000
omega____ theta____ kappa____ phi______ frames
    -      107.9393  -30.0000  150.0000 48

#__ type_ start__ end____ width___ exp.time_
 14 omega   32.00   82.00   1.0000    5.0000
omega____ theta____ kappa____ phi______ frames
    -       41.0592 -125.0000   60.0000 50

#__ type_ start__ end____ width___ exp.time_
 15 omega   33.00   88.00   1.0000   12.5000
omega____ theta____ kappa____ phi______ frames
    -      107.9393  -45.0000  -60.0000 55

#__ type_ start__ end____ width___ exp.time_
 16 omega   29.00  109.00   1.0000   12.5000
omega____ theta____ kappa____ phi______ frames
    -      107.9393  -94.0000 -120.0000 80

#__ type_ start__ end____ width___ exp.time_
 17 omega   87.00  112.00   1.0000   12.5000
omega____ theta____ kappa____ phi______ frames
    -      107.9393 -111.0000 -180.0000 25

#__ type_ start__ end____ width___ exp.time_
 18 omega  111.00  142.00   1.0000   12.5000
omega____ theta____ kappa____ phi______ frames
    -      107.9393  178.0000   90.0000 31

#__ type_ start__ end____ width___ exp.time_
 19 omega   63.00   88.00   1.0000   12.5000
omega____ theta____ kappa____ phi______ frames
    -      107.9393  178.0000   90.0000 25

#__ type_ start__ end____ width___ exp.time_
 20 omega -110.00   37.00   1.0000    5.0000
omega____ theta____ kappa____ phi______ frames
    -      -41.0592    0.0000  -90.0000 147
;
_diffrn_measurement_device 'four-circle diffractometer'
_diffrn_measurement_device_type 'SuperNova, Dual, Cu at zero, Atlas'
_diffrn_measurement_method '\w scans'
_diffrn_orient_matrix_UB_11 0.0018484000
_diffrn_orient_matrix_UB_12 -0.0398433000
_diffrn_orient_matrix_UB_13 -0.0331666000
_diffrn_orient_matrix_UB_21 -0.0188021000
_diffrn_orient_matrix_UB_22 -0.0405153000
_diffrn_orient_matrix_UB_23 0.0240401000
_diffrn_orient_matrix_UB_31 -0.0419637000
_diffrn_orient_matrix_UB_32 0.0164338000
_diffrn_orient_matrix_UB_33 -0.0212743000
_diffrn_radiation_monochromator mirror
_diffrn_radiation_probe x-ray
_diffrn_radiation_type CuK\a
_diffrn_radiation_wavelength 1.54184
_diffrn_reflns_av_R_equivalents 0.0467
_diffrn_reflns_av_unetI/netI 0.0377
_diffrn_reflns_Laue_measured_fraction_full 1.000
_diffrn_reflns_Laue_measured_fraction_max 0.982
_diffrn_reflns_limit_h_max 21
_diffrn_reflns_limit_h_min -20
_diffrn_reflns_limit_k_max 32
_diffrn_reflns_limit_k_min -32
_diffrn_reflns_limit_l_max 29
_diffrn_reflns_limit_l_min -23
_diffrn_reflns_number 68519
_diffrn_reflns_point_group_measured_fraction_full 1.000
_diffrn_reflns_point_group_measured_fraction_max 0.982
_diffrn_reflns_theta_full 67.684
_diffrn_reflns_theta_max 74.845
_diffrn_reflns_theta_min 3.222
_diffrn_source 'sealed X-ray tube'
_diffrn_source_type 'SuperNova (Cu) X-ray Source'
_exptl_absorpt_coefficient_mu 51.623
_exptl_absorpt_correction_T_max 1.00000
_exptl_absorpt_correction_T_min 0.57040
_exptl_absorpt_correction_type multi-scan
_exptl_absorpt_process_details
;
CrysAlisPro, Agilent Technologies,
Version 1.171.37.34 (release 22-05-2014 CrysAlis171 .NET)
(compiled May 22 2014,16:03:01)
Empirical absorption correction using spherical harmonics,
 implemented in SCALE3 ABSPACK scaling algorithm.
;
_exptl_crystal_colour colourless
_exptl_crystal_density_diffrn 4.086
_exptl_crystal_description 'hexagonal-faced rod'
_exptl_crystal_F_000 10796
_exptl_crystal_size_max 0.20
_exptl_crystal_size_mid 0.11
_exptl_crystal_size_min 0.11
_refine_diff_density_max 2.980
_refine_diff_density_min -1.782
_refine_diff_density_rms 0.312
_refine_ls_extinction_method none
_refine_ls_goodness_of_fit_ref 1.048
_refine_ls_hydrogen_treatment undef
_refine_ls_matrix_type full
_refine_ls_number_parameters 1318
_refine_ls_number_reflns 19888
_refine_ls_number_restraints 24
_refine_ls_restrained_S_all 1.048
_refine_ls_R_factor_all 0.0380
_refine_ls_R_factor_gt 0.0326
_refine_ls_shift/su_max 0.002
_refine_ls_shift/su_mean 0.000
_refine_ls_structure_factor_coef Fsqd
_refine_ls_weighting_details 'w=1/[\s^2^(Fo^2^)+(0.0440P)^2^+54.9948P] where P=(Fo^2^+2Fc^2^)/3'
_refine_ls_weighting_scheme calc
_refine_ls_wR_factor_gt 0.0758
_refine_ls_wR_factor_ref 0.0796
_reflns_Friedel_coverage 0.000
_reflns_number_gt 18153
_reflns_number_total 19888
_reflns_threshold_expression 'I > 2\s(I)'
_cod_data_source_file ic6b00108_si_002.cif
_cod_data_source_block mg1dysp
_cod_original_cell_volume 9857.68(11)
_cod_database_code 4347395
_shelx_space_group_comment
;
The symmetry employed for this shelxl refinement is uniquely defined
by the following loop, which should always be used as a source of
symmetry information in preference to the above space-group names.
They are only intended as comments.
;
_reflns_odcompleteness_completeness 99.96
_reflns_odcompleteness_iscentric 1
_reflns_odcompleteness_theta 67.62
_olex2_refinement_description
;
1. Uiso/Uaniso restraints and constraints
Uanis(O5) \\sim Ueq: with sigma of 0.001 and sigma for terminal atoms of 0.01
Uanis(O8) \\sim Ueq: with sigma of 0.005 and sigma for terminal atoms of 0.01
Uanis(O10) \\sim Ueq: with sigma of 0.005 and sigma for terminal atoms of 0.01
Uanis(O26) \\sim Ueq: with sigma of 0.005 and sigma for terminal atoms of 0.01
Uiso(O90) = Uiso(O90A)
Uanis(O91) = Uanis(O91A)
Uanis(O92) = Uanis(O92A)
Uanis(O93) = Uanis(O93A)
Uiso(O95) = Uiso(O95A)
Uanis(Na9) = Uanis(Na9A)
Uanis(Na8) = Uanis(Na8A)
2. Others
 Sof(O90A)=1-FVAR(1)
 Sof(O90)=FVAR(1)
 Sof(O91A)=1-FVAR(2)
 Sof(O91)=FVAR(2)
 Sof(O92A)=1-FVAR(3)
 Sof(O92)=FVAR(3)
 Sof(O93A)=1-FVAR(4)
 Sof(O93)=FVAR(4)
 Sof(O95A)=1-FVAR(5)
 Sof(O95)=FVAR(5)
 Sof(Na9A)=1-FVAR(6)
 Sof(Na9)=FVAR(6)
 Sof(Na8A)=1-FVAR(7)
 Sof(Na8)=FVAR(7)
 Sof(O107)=1-FVAR(8)
 Sof(O89)=FVAR(8)
;
_shelx_shelxl_version_number 2014/7
_olex2_submission_special_instructions 'No special instructions were received'

loop_
_space_group_symop_operation_xyz
'x, y, z'
'-x+1/2, y+1/2, -z+1/2'
'-x, -y, -z'
'x-1/2, -y-1/2, z-1/2'

loop_
_atom_site_label
_atom_site_type_symbol
_atom_site_fract_x
_atom_site_fract_y
_atom_site_fract_z
_atom_site_U_iso_or_equiv
_atom_site_adp_type
_atom_site_occupancy
_atom_site_site_symmetry_order
_atom_site_calc_flag
_atom_site_refinement_flags_adp
_atom_site_refinement_flags_occupancy
_atom_site_disorder_assembly
_atom_site_disorder_group
W15 W -0.10577(2) 0.62065(2) 0.31879(2) 0.01236(7) Uani 1 1 d . . . .
W17 W -0.39009(2) 0.53911(2) 0.25690(2) 0.01071(7) Uani 1 1 d . . . .
W6 W 0.12395(2) 0.40882(2) 0.11297(2) 0.01069(7) Uani 1 1 d . . . .
W12 W -0.23858(2) 0.53287(2) 0.05648(2) 0.01001(7) Uani 1 1 d . . . .
W5 W 0.07651(2) 0.28810(2) 0.32194(2) 0.01180(7) Uani 1 1 d . . . .
W11 W -0.28639(2) 0.41235(2) 0.26800(2) 0.01115(7) Uani 1 1 d . . . .
W10 W -0.31359(2) 0.42003(2) 0.11686(2) 0.01024(7) Uani 1 1 d . . . .
W7 W 0.18662(2) 0.39396(2) 0.42751(2) 0.01155(7) Uani 1 1 d . . . .
W4 W 0.04850(2) 0.29443(2) 0.17133(2) 0.01123(7) Uani 1 1 d . . . .
W1 W 0.27450(2) 0.31248(2) 0.21191(2) 0.01258(7) Uani 1 1 d . . . .
W8 W 0.22693(2) 0.50376(2) 0.21150(2) 0.01144(7) Uani 1 1 d . . . .
W13 W -0.17665(2) 0.51803(2) 0.37322(2) 0.01178(7) Uani 1 1 d . . . .
W3 W 0.37722(2) 0.40817(2) 0.31026(2) 0.01337(7) Uani 1 1 d . . . .
W14 W -0.13930(2) 0.62766(2) 0.15296(2) 0.01140(7) Uani 1 1 d . . . .
W18 W -0.31925(2) 0.64267(2) 0.20178(2) 0.01075(7) Uani 1 1 d . . . .
W16 W -0.41952(2) 0.54594(2) 0.10458(2) 0.01023(7) Uani 1 1 d . . . .
W2 W 0.30436(2) 0.30511(2) 0.36419(2) 0.01304(7) Uani 1 1 d . . . .
W9 W 0.25974(2) 0.49563(2) 0.37686(2) 0.01208(7) Uani 1 1 d . . . .
Dy3 Dy -0.00904(3) 0.51218(2) 0.14504(2) 0.01145(9) Uani 1 1 d . . . .
Dy2 Dy 0.03247(3) 0.50277(2) 0.36051(2) 0.01171(9) Uani 1 1 d . . . .
Dy1 Dy -0.10807(3) 0.36408(2) 0.22346(2) 0.01159(9) Uani 1 1 d . . . .
P1 P -0.21816(10) 0.52401(7) 0.21317(8) 0.0098(3) Uani 1 1 d . . . .
P2 P 0.16081(11) 0.39445(7) 0.27187(8) 0.0107(3) Uani 1 1 d . . . .
O52 O 0.2644(3) 0.4491(2) 0.4418(2) 0.0154(10) Uani 1 1 d . . . .
O66 O 0.1984(3) 0.2794(2) 0.3371(2) 0.0145(10) Uani 1 1 d . . . .
O41 O 0.1262(3) 0.5349(2) 0.1831(2) 0.0146(10) Uani 1 1 d . . . .
O27 O -0.1822(3) 0.54292(19) 0.1656(2) 0.0123(10) Uani 1 1 d . . . .
O45 O -0.0526(3) 0.3186(2) 0.1639(2) 0.0134(10) Uani 1 1 d . . . .
O73 O 0.3590(4) 0.2602(2) 0.4197(3) 0.0206(12) Uani 1 1 d . . . .
O7 O -0.2497(3) 0.6434(2) 0.1577(2) 0.0147(10) Uani 1 1 d . . . .
O54 O 0.1193(3) 0.3389(2) 0.3850(2) 0.0153(10) Uani 1 1 d . . . .
O28 O -0.1595(3) 0.5375(2) 0.2787(2) 0.0118(10) Uani 1 1 d . . . .
O43 O 0.1006(3) 0.4354(2) 0.4194(2) 0.0132(10) Uani 1 1 d . . . .
O35 O 0.0075(3) 0.5621(2) 0.0619(2) 0.0153(10) Uani 1 1 d . . . .
O47 O 0.1198(3) 0.3985(2) 0.0388(2) 0.0136(10) Uani 1 1 d . . . .
O62 O 0.2455(3) 0.3662(2) 0.2843(2) 0.0128(10) Uani 1 1 d . . . .
O44 O -0.0257(3) 0.3133(2) 0.2991(2) 0.0146(10) Uani 1 1 d . . . .
O57 O 0.0215(3) 0.2454(2) 0.1183(3) 0.0175(11) Uani 1 1 d . . . .
O33 O -0.2236(3) 0.3789(2) 0.1412(2) 0.0136(10) Uani 1 1 d . . . .
O24 O -0.3803(3) 0.3842(2) 0.0578(3) 0.0175(11) Uani 1 1 d . . . .
O30 O -0.0103(3) 0.5854(2) 0.3436(3) 0.0151(10) Uani 1 1 d . . . .
O15 O -0.2052(3) 0.6030(2) 0.0713(2) 0.0138(10) Uani 1 1 d . . . .
O21 O -0.2241(3) 0.4560(2) 0.3329(2) 0.0159(10) Uani 1 1 d . . . .
O61 O 0.0919(3) 0.3544(2) 0.2572(2) 0.0137(10) Uani 1 1 d . . . .
O10 O -0.3028(3) 0.5520(2) 0.2000(2) 0.0118(10) Uani 1 1 d U . . .
O68 O 0.2241(3) 0.3647(2) 0.1557(2) 0.0145(10) Uani 1 1 d . . . .
O48 O 0.1997(3) 0.4652(2) 0.1352(2) 0.0124(10) Uani 1 1 d . . . .
O26 O -0.2337(3) 0.46546(19) 0.2068(2) 0.0106(9) Uani 1 1 d U . . .
O8 O -0.2265(3) 0.6386(2) 0.2744(2) 0.0136(10) Uani 1 1 d U . . .
O11 O -0.2934(3) 0.5442(2) 0.3253(2) 0.0137(10) Uani 1 1 d . . . .
O14 O -0.2823(3) 0.5333(2) -0.0229(2) 0.0157(10) Uani 1 1 d . . . .
O32 O -0.1968(3) 0.3740(2) 0.2733(2) 0.0150(10) Uani 1 1 d . . . .
O56 O 0.0583(3) 0.2564(2) 0.2445(2) 0.0137(10) Uani 1 1 d . . . .
O40 O -0.0360(3) 0.4353(2) 0.2884(2) 0.0157(10) Uani 1 1 d . . . .
O38 O -0.0562(3) 0.4397(2) 0.1889(2) 0.0125(10) Uani 1 1 d . . . .
O23 O -0.3468(3) 0.3937(2) 0.1834(2) 0.0119(10) Uani 1 1 d . . . .
O6 O -0.4621(3) 0.5380(2) 0.1703(2) 0.0127(10) Uani 1 1 d . . . .
O12 O -0.3937(3) 0.4755(2) 0.1138(2) 0.0127(10) Uani 1 1 d . . . .
O50 O 0.2428(3) 0.5156(2) 0.2946(2) 0.0136(10) Uani 1 1 d . . . .
O64 O 0.3420(3) 0.4473(2) 0.3621(2) 0.0161(11) Uani 1 1 d . . . .
O36 O 0.0881(3) 0.5413(2) 0.4603(2) 0.0164(11) Uani 1 1 d . . . .
O42 O 0.1633(3) 0.5234(2) 0.3717(3) 0.0152(10) Uani 1 1 d . . . .
O70 O 0.3687(3) 0.3570(2) 0.2474(3) 0.0166(11) Uani 1 1 d . . . .
O74 O 0.3154(4) 0.2771(2) 0.2906(2) 0.0163(11) Uani 1 1 d . . . .
O46 O 0.0341(3) 0.4485(2) 0.0982(2) 0.0132(10) Uani 1 1 d . . . .
O51 O 0.3300(3) 0.5405(2) 0.4201(3) 0.0186(11) Uani 1 1 d . . . .
O18 O -0.0755(3) 0.6793(2) 0.3544(3) 0.0181(11) Uani 1 1 d . . . .
O25 O -0.2716(3) 0.4664(2) 0.0743(2) 0.0157(10) Uani 1 1 d . . . .
O29 O -0.0481(3) 0.5937(2) 0.1557(2) 0.0145(10) Uani 1 1 d . . . .
O67 O 0.1707(3) 0.2853(2) 0.2001(2) 0.0137(10) Uani 1 1 d . . . .
O17 O -0.1027(3) 0.6330(2) 0.2400(2) 0.0151(10) Uani 1 1 d . . . .
O4 O -0.4060(3) 0.6176(2) 0.1283(2) 0.0137(10) Uani 1 1 d . . . .
O2 O -0.4670(3) 0.5381(2) 0.2876(3) 0.0171(11) Uani 1 1 d . . . .
O65 O 0.2768(3) 0.3529(2) 0.4116(2) 0.0152(10) Uani 1 1 d . . . .
O63 O 0.3172(3) 0.4521(2) 0.2453(2) 0.0134(10) Uani 1 1 d . . . .
O22 O -0.3343(3) 0.3730(2) 0.3042(3) 0.0178(11) Uani 1 1 d . . . .
O19 O -0.1439(3) 0.5890(2) 0.3774(2) 0.0157(11) Uani 1 1 d . . . .
O59 O 0.1455(3) 0.43122(19) 0.2176(2) 0.0112(10) Uani 1 1 d . . . .
O1 O -0.3478(3) 0.7069(2) 0.1999(3) 0.0161(10) Uani 1 1 d . . . .
O58 O 0.0676(3) 0.3495(2) 0.1262(2) 0.0142(10) Uani 1 1 d . . . .
O37 O -0.1777(3) 0.2805(2) 0.2093(2) 0.0150(10) Uani 1 1 d . . . .
O39 O 0.0084(3) 0.5031(2) 0.2518(3) 0.0151(10) Uani 1 1 d . . . .
O20 O -0.1942(3) 0.5122(2) 0.4412(2) 0.0172(11) Uani 1 1 d . . . .
O60 O 0.1685(3) 0.4251(2) 0.3302(2) 0.0115(10) Uani 1 1 d . . . .
O55 O 0.0723(3) 0.2345(2) 0.3649(3) 0.0192(11) Uani 1 1 d . . . .
O31 O -0.0737(3) 0.4941(2) 0.3937(2) 0.0155(10) Uani 1 1 d . . . .
O9 O -0.3401(3) 0.5547(2) 0.0694(2) 0.0122(10) Uani 1 1 d . . . .
O118 O 0.2136(3) 0.3717(2) 0.5024(2) 0.0164(11) Uani 1 1 d . . . .
O3 O -0.5110(3) 0.5483(2) 0.0420(2) 0.0141(10) Uani 1 1 d . . . .
O71 O 0.4783(3) 0.4279(2) 0.3286(3) 0.0194(11) Uani 1 1 d . . . .
O49 O 0.2875(3) 0.5503(2) 0.1978(3) 0.0147(10) Uani 1 1 d . . . .
O16 O -0.1187(3) 0.6879(2) 0.1326(3) 0.0177(11) Uani 1 1 d . . . .
O72 O 0.3934(3) 0.3503(2) 0.3651(3) 0.0150(10) Uani 1 1 d . . . .
O69 O 0.3113(4) 0.2723(2) 0.1704(3) 0.0202(11) Uani 1 1 d . . . .
O13 O -0.3697(3) 0.4692(2) 0.2493(2) 0.0141(10) Uani 1 1 d . . . .
O34 O -0.1351(3) 0.5094(2) 0.0701(2) 0.0127(10) Uani 1 1 d . . . .
O99 O -0.6159(3) 0.4614(2) 0.1523(3) 0.0187(11) Uani 1 1 d . . . .
O101 O -0.5256(4) 0.3471(2) 0.1806(3) 0.0225(12) Uani 1 1 d . . . .
O102 O -0.5486(3) 0.4077(2) 0.0544(2) 0.0167(11) Uani 1 1 d . . . .
Na1 Na -0.1483(2) 0.24012(13) 0.12614(15) 0.0208(6) Uani 1 1 d . . . .
Na2 Na -0.48489(18) 0.43186(12) 0.16032(14) 0.0165(6) Uani 1 1 d . . . .
Na3 Na -0.1964(3) 0.75777(16) 0.07646(18) 0.0350(9) Uani 1 1 d . . . .
Na4 Na -0.5890(2) 0.31869(14) 0.06944(16) 0.0242(7) Uani 1 1 d . . . .
Na5 Na -0.1351(2) 0.73894(14) 0.41123(16) 0.0258(7) Uani 1 1 d . . . .
Na6 Na 0.40423(19) 0.55317(13) 0.16950(17) 0.0230(7) Uani 1 1 d . . . .
Na7 Na 0.2111(2) 0.61466(13) 0.05077(17) 0.0255(7) Uani 1 1 d . . . .
Na8 Na -0.0861(5) 0.0300(3) 0.0210(4) 0.0493(16) Uani 0.607(9) 1 d . P A 1
Na8A Na -0.0229(8) -0.0009(5) 0.0140(6) 0.0493(16) Uani 0.393(9) 1 d . P A 2
Na9 Na 0.5296(5) 0.5048(3) 0.3846(4) 0.0543(18) Uani 0.671(10) 1 d . P B 1
Na9A Na 0.4736(10) 0.5304(7) 0.3819(7) 0.0543(18) Uani 0.329(10) 1 d . P B 2
Na10 Na -0.0404(3) 0.1449(2) 0.09354(19) 0.0507(13) Uani 1 1 d . . . .
Na11 Na 0.0233(3) 0.65234(19) 0.1131(2) 0.0434(10) Uani 1 1 d . . . .
O82 O -0.3243(4) 0.7020(3) 0.0408(3) 0.0339(15) Uani 1 1 d . . . .
O108 O -0.0565(4) 0.1758(3) 0.1838(3) 0.0271(13) Uani 1 1 d . . . .
O109 O -0.1480(4) 0.2013(3) 0.0355(3) 0.0257(13) Uani 1 1 d . . . .
O106 O -0.2611(4) 0.2902(2) 0.0666(3) 0.0241(12) Uani 1 1 d . . . .
O80 O -0.1647(7) 0.7271(5) -0.0077(5) 0.069(3) Uani 1 1 d . . . .
O81 O -0.2229(5) 0.7695(3) 0.1695(3) 0.0349(16) Uani 1 1 d . . . .
O79 O -0.0615(7) 0.8065(3) 0.1284(4) 0.060(3) Uani 1 1 d . . . .
O89 O 0.0628(13) 0.6721(9) 0.2830(10) 0.057(6) Uiso 0.46(2) 1 d . P . .
O90 O 0.0460(12) 0.7202(8) 0.1728(9) 0.036(2) Uiso 0.387(14) 1 d . P C 1
O90A O 0.0685(8) 0.7011(5) 0.2096(6) 0.036(2) Uiso 0.613(14) 1 d . P C 2
O91 O -0.2988(13) 0.8196(8) 0.0298(9) 0.034(2) Uani 0.348(14) 1 d . P D 1
O91A O -0.2470(7) 0.8434(4) 0.0559(5) 0.034(2) Uani 0.652(14) 1 d . P D 2
O92 O 0.0643(7) 0.0811(6) 0.1491(6) 0.048(3) Uani 0.674(16) 1 d . P E 1
O92A O 0.0945(14) 0.1246(12) 0.1468(12) 0.048(3) Uani 0.326(16) 1 d . P E 2
O93 O -0.5929(16) 0.2242(10) 0.0798(14) 0.036(3) Uani 0.38(2) 1 d . P F 1
O93A O -0.5863(9) 0.2299(6) 0.1099(8) 0.036(3) Uani 0.62(2) 1 d . P F 2
O103 O -0.4777(4) 0.2964(3) 0.0376(3) 0.0302(14) Uani 1 1 d . . . .
O97 O -0.1559(4) 0.7868(2) 0.3232(3) 0.0228(12) Uani 1 1 d . . . .
O100 O -0.7195(4) 0.3498(3) 0.0568(3) 0.0299(14) Uani 1 1 d . . . .
O98 O -0.0826(5) 0.6989(4) 0.5042(4) 0.047(2) Uani 1 1 d . . . .
O96 O 0.3372(4) 0.5746(3) 0.0628(3) 0.0348(16) Uani 1 1 d . . . .
O88 O 0.1436(4) 0.5352(2) 0.0394(3) 0.0186(11) Uani 1 1 d . . . .
O87 O 0.2672(4) 0.6976(3) 0.0566(3) 0.0281(14) Uani 1 1 d . . . .
O86 O 0.1059(4) 0.6283(3) -0.0431(3) 0.0358(16) Uani 1 1 d . . . .
O111 O -0.0516(5) 0.1083(4) -0.0038(3) 0.0438(19) Uani 1 1 d . . . .
O84 O 0.0029(5) 0.6947(3) 0.0221(4) 0.047(2) Uani 1 1 d . . . .
O105 O -0.2523(4) 0.1784(2) 0.1186(3) 0.0217(12) Uani 1 1 d . . . .
O94 O 0.4138(5) 0.6374(3) 0.1974(4) 0.0426(18) Uani 1 1 d . . . .
O110 O -0.1380(4) 0.0762(4) 0.0815(4) 0.054(3) Uani 1 1 d . . . .
O85 O 0.1625(5) 0.6318(3) 0.1322(3) 0.0340(15) Uani 1 1 d . . . .
C1 C -0.0283(4) 0.4592(3) 0.2429(3) 0.0126(14) Uani 1 1 d . . . .
O5 O -0.3848(3) 0.6127(2) 0.2451(2) 0.0138(10) Uani 1 1 d U . . .
O95 O 0.6508(12) 0.4460(8) 0.4123(9) 0.055(3) Uiso 0.521(19) 1 d . P B 1
O95A O 0.6640(13) 0.4660(9) 0.4438(10) 0.055(3) Uiso 0.479(19) 1 d . P B 2
O77 O 0.6188(4) 0.3878(3) 0.3907(3) 0.0299(14) Uiso 1 1 d . . . .
O75 O 0.1916(8) 0.6283(5) 0.4358(6) 0.084(4) Uiso 1 1 d . . . .
O83 O -0.0566(7) 0.7584(4) 0.2509(5) 0.063(3) Uiso 1 1 d . . . .
O115 O -0.1178(5) 0.3556(3) 0.4028(4) 0.0394(17) Uiso 1 1 d . . . .
O116 O 0.0116(4) 0.4065(2) 0.4930(3) 0.0257(13) Uiso 1 1 d . . . .
O114 O 0.2879(5) 0.6791(3) 0.2265(4) 0.0412(17) Uiso 1 1 d . . . .
O104 O -0.0646(4) 0.2560(3) 0.4177(3) 0.0351(15) Uiso 1 1 d . . . .
O76 O 0.1845(8) 0.6896(5) 0.3719(6) 0.082(3) Uiso 1 1 d . . . .
O112 O 0.4035(7) 0.6245(4) 0.5168(5) 0.063(3) Uiso 1 1 d . . . .
O107 O -0.4443(8) 0.3399(5) -0.0624(6) 0.034(4) Uiso 0.54(2) 1 d . P . .
O113 O 0.2705(13) 0.6365(9) 0.3246(10) 0.141(7) Uiso 1 1 d . . . .
O117 O 0.1150(10) 0.6125(6) 0.2792(7) 0.100(4) Uiso 1 1 d . . . .
O78 O 0.1490(13) 0.1991(8) 0.0767(9) 0.131(6) Uiso 1 1 d . . . .

loop_
_atom_site_aniso_label
_atom_site_aniso_U_11
_atom_site_aniso_U_22
_atom_site_aniso_U_33
_atom_site_aniso_U_23
_atom_site_aniso_U_13
_atom_site_aniso_U_12
W15 0.01056(14) 0.01040(15) 0.01547(15) -0.00234(12) 0.00403(12) 0.00171(12)
W17 0.00892(14) 0.01218(15) 0.01349(15) -0.00012(12) 0.00701(12) 0.00175(12)
W6 0.01024(14) 0.01055(15) 0.01402(15) 0.00075(11) 0.00769(12) 0.00138(12)
W12 0.00867(14) 0.01081(15) 0.01272(14) 0.00023(11) 0.00649(11) 0.00032(11)
W5 0.01104(14) 0.01121(15) 0.01491(15) 0.00154(12) 0.00684(12) 0.00157(12)
W11 0.01041(14) 0.01094(15) 0.01498(15) 0.00165(12) 0.00804(12) 0.00156(12)
W10 0.00937(14) 0.00890(14) 0.01380(15) -0.00009(11) 0.00586(11) -0.00016(11)
W7 0.01074(14) 0.01243(15) 0.01340(15) 0.00088(12) 0.00671(12) 0.00260(12)
W4 0.01030(14) 0.01053(15) 0.01555(15) 0.00007(12) 0.00792(12) -0.00009(12)
W1 0.01133(14) 0.01285(15) 0.01650(15) 0.00072(12) 0.00857(12) 0.00256(12)
W8 0.00870(14) 0.01141(15) 0.01673(16) 0.00043(12) 0.00765(12) -0.00005(12)
W13 0.00946(14) 0.01523(16) 0.01231(15) -0.00010(12) 0.00594(12) 0.00230(12)
W3 0.00967(14) 0.01415(16) 0.01846(16) 0.00019(12) 0.00771(12) 0.00179(12)
W14 0.01000(14) 0.00958(14) 0.01706(16) -0.00082(12) 0.00786(12) -0.00029(11)
W18 0.00967(14) 0.00987(15) 0.01404(15) -0.00071(11) 0.00593(12) 0.00180(11)
W16 0.00810(14) 0.01132(15) 0.01291(14) 0.00048(11) 0.00581(11) 0.00088(11)
W2 0.01192(15) 0.01319(15) 0.01585(15) 0.00128(12) 0.00727(12) 0.00322(12)
W9 0.00923(14) 0.01302(15) 0.01590(16) -0.00140(12) 0.00687(12) 0.00015(12)
Dy3 0.00968(19) 0.0117(2) 0.0155(2) 0.00020(16) 0.00762(16) 0.00062(16)
Dy2 0.01070(19) 0.0117(2) 0.0147(2) 0.00002(16) 0.00710(16) 0.00132(16)
Dy1 0.01043(19) 0.0115(2) 0.0147(2) 0.00050(16) 0.00681(16) 0.00093(16)
P1 0.0077(7) 0.0105(8) 0.0132(8) -0.0004(6) 0.0061(6) 0.0008(6)
P2 0.0108(8) 0.0105(8) 0.0133(8) 0.0009(7) 0.0074(6) 0.0020(7)
O52 0.010(2) 0.020(3) 0.016(2) -0.002(2) 0.005(2) -0.003(2)
O66 0.012(2) 0.014(2) 0.018(3) 0.001(2) 0.006(2) 0.001(2)
O41 0.011(2) 0.015(3) 0.020(3) 0.003(2) 0.009(2) 0.001(2)
O27 0.014(2) 0.010(2) 0.015(2) -0.0018(19) 0.007(2) 0.0005(19)
O45 0.015(2) 0.012(2) 0.017(2) 0.001(2) 0.009(2) 0.004(2)
O73 0.022(3) 0.018(3) 0.025(3) -0.001(2) 0.013(2) 0.005(2)
O7 0.016(2) 0.013(2) 0.018(3) 0.001(2) 0.010(2) 0.000(2)
O54 0.014(2) 0.017(3) 0.017(3) 0.000(2) 0.008(2) 0.002(2)
O28 0.011(2) 0.011(2) 0.014(2) -0.0019(19) 0.0062(19) -0.0003(19)
O43 0.013(2) 0.013(2) 0.013(2) 0.0000(19) 0.0048(19) 0.001(2)
O35 0.013(2) 0.018(3) 0.017(3) 0.004(2) 0.008(2) 0.003(2)
O47 0.014(2) 0.014(2) 0.018(3) -0.001(2) 0.012(2) 0.005(2)
O62 0.011(2) 0.017(3) 0.013(2) 0.003(2) 0.0074(19) 0.005(2)
O44 0.016(2) 0.014(2) 0.015(2) 0.003(2) 0.007(2) 0.004(2)
O57 0.018(3) 0.016(3) 0.023(3) 0.000(2) 0.013(2) 0.003(2)
O33 0.013(2) 0.012(2) 0.018(2) 0.005(2) 0.007(2) 0.001(2)
O24 0.013(2) 0.012(2) 0.028(3) 0.000(2) 0.008(2) -0.002(2)
O30 0.013(2) 0.012(2) 0.021(3) -0.002(2) 0.007(2) -0.001(2)
O15 0.011(2) 0.013(2) 0.019(3) 0.001(2) 0.008(2) -0.001(2)
O21 0.014(2) 0.016(3) 0.019(3) 0.004(2) 0.008(2) 0.003(2)
O61 0.014(2) 0.011(2) 0.017(3) -0.001(2) 0.008(2) -0.003(2)
O10 0.009(2) 0.012(2) 0.017(2) -0.0004(18) 0.0081(18) 0.0009(18)
O68 0.011(2) 0.015(3) 0.019(3) 0.002(2) 0.007(2) 0.006(2)
O48 0.012(2) 0.014(2) 0.015(2) 0.002(2) 0.0090(19) 0.001(2)
O26 0.011(2) 0.010(2) 0.015(2) -0.0002(17) 0.0088(17) 0.0004(17)
O8 0.014(2) 0.014(2) 0.014(2) -0.0015(18) 0.0061(18) 0.0029(19)
O11 0.011(2) 0.017(3) 0.014(2) -0.001(2) 0.0061(19) 0.003(2)
O14 0.015(2) 0.016(3) 0.016(3) 0.002(2) 0.005(2) -0.001(2)
O32 0.017(2) 0.014(2) 0.018(3) 0.001(2) 0.012(2) 0.003(2)
O56 0.012(2) 0.016(3) 0.015(2) -0.002(2) 0.008(2) -0.002(2)
O40 0.018(3) 0.016(3) 0.015(3) 0.003(2) 0.009(2) -0.001(2)
O38 0.011(2) 0.014(2) 0.014(2) -0.001(2) 0.0075(19) -0.001(2)
O23 0.009(2) 0.014(2) 0.015(2) -0.0006(19) 0.0065(19) 0.0005(19)
O6 0.008(2) 0.017(3) 0.014(2) -0.001(2) 0.0058(19) -0.001(2)
O12 0.010(2) 0.012(2) 0.018(2) -0.002(2) 0.0069(19) -0.0039(19)
O50 0.011(2) 0.018(3) 0.015(3) 0.001(2) 0.009(2) 0.001(2)
O64 0.010(2) 0.017(3) 0.020(3) 0.003(2) 0.004(2) 0.001(2)
O36 0.018(3) 0.017(3) 0.015(2) -0.001(2) 0.007(2) 0.003(2)
O42 0.010(2) 0.014(2) 0.022(3) -0.001(2) 0.006(2) -0.001(2)
O70 0.016(2) 0.018(3) 0.022(3) -0.002(2) 0.015(2) -0.003(2)
O74 0.025(3) 0.014(3) 0.011(2) 0.001(2) 0.009(2) 0.002(2)
O46 0.016(2) 0.013(2) 0.015(2) -0.0008(19) 0.010(2) 0.000(2)
O51 0.015(2) 0.021(3) 0.022(3) -0.005(2) 0.008(2) -0.003(2)
O18 0.015(2) 0.014(3) 0.024(3) -0.005(2) 0.006(2) 0.000(2)
O25 0.015(2) 0.017(3) 0.016(3) -0.001(2) 0.007(2) 0.005(2)
O29 0.016(2) 0.013(2) 0.018(3) -0.001(2) 0.011(2) -0.003(2)
O67 0.012(2) 0.012(2) 0.019(3) -0.001(2) 0.008(2) -0.001(2)
O17 0.017(2) 0.015(3) 0.014(2) -0.003(2) 0.007(2) -0.002(2)
O4 0.012(2) 0.015(3) 0.015(2) -0.001(2) 0.005(2) 0.001(2)
O2 0.018(3) 0.018(3) 0.020(3) -0.003(2) 0.012(2) 0.002(2)
O65 0.013(2) 0.017(3) 0.017(3) 0.003(2) 0.007(2) -0.001(2)
O63 0.012(2) 0.011(2) 0.018(3) 0.002(2) 0.007(2) 0.005(2)
O22 0.021(3) 0.015(3) 0.023(3) 0.003(2) 0.014(2) 0.003(2)
O19 0.012(2) 0.017(3) 0.015(2) -0.002(2) 0.002(2) 0.006(2)
O59 0.009(2) 0.010(2) 0.017(2) 0.0037(19) 0.0083(19) 0.0015(19)
O1 0.015(2) 0.011(2) 0.021(3) -0.004(2) 0.005(2) 0.001(2)
O58 0.013(2) 0.015(3) 0.015(2) 0.001(2) 0.007(2) 0.000(2)
O37 0.018(2) 0.011(2) 0.018(3) 0.002(2) 0.008(2) -0.002(2)
O39 0.013(2) 0.013(2) 0.024(3) -0.003(2) 0.012(2) -0.004(2)
O20 0.014(2) 0.024(3) 0.016(3) 0.002(2) 0.008(2) 0.004(2)
O60 0.010(2) 0.013(2) 0.015(2) -0.001(2) 0.0098(19) 0.0006(19)
O55 0.018(3) 0.021(3) 0.023(3) -0.001(2) 0.012(2) 0.000(2)
O31 0.013(2) 0.019(3) 0.018(3) 0.001(2) 0.009(2) -0.001(2)
O9 0.012(2) 0.011(2) 0.016(2) 0.0018(19) 0.0080(19) 0.0018(19)
O118 0.016(2) 0.015(3) 0.017(3) 0.002(2) 0.006(2) 0.003(2)
O3 0.008(2) 0.018(3) 0.015(2) 0.001(2) 0.0025(19) 0.002(2)
O71 0.015(2) 0.021(3) 0.025(3) -0.002(2) 0.011(2) 0.001(2)
O49 0.011(2) 0.014(2) 0.023(3) 0.001(2) 0.011(2) 0.003(2)
O16 0.009(2) 0.016(3) 0.027(3) -0.004(2) 0.006(2) -0.006(2)
O72 0.016(2) 0.011(2) 0.022(3) -0.001(2) 0.012(2) 0.004(2)
O69 0.021(3) 0.020(3) 0.021(3) 0.004(2) 0.009(2) 0.000(2)
O13 0.011(2) 0.016(3) 0.018(2) -0.002(2) 0.008(2) -0.005(2)
O34 0.009(2) 0.014(2) 0.017(2) 0.001(2) 0.0065(19) 0.0028(19)
O99 0.013(2) 0.022(3) 0.023(3) -0.003(2) 0.009(2) 0.000(2)
O101 0.019(3) 0.022(3) 0.031(3) 0.006(2) 0.014(2) 0.002(2)
O102 0.010(2) 0.023(3) 0.017(3) 0.000(2) 0.004(2) -0.001(2)
Na1 0.0259(16) 0.0176(15) 0.0213(15) -0.0028(12) 0.0115(13) -0.0061(13)
Na2 0.0103(13) 0.0202(15) 0.0201(14) -0.0007(12) 0.0067(11) -0.0012(12)
Na3 0.044(2) 0.032(2) 0.0295(19) 0.0041(16) 0.0145(17) 0.0098(18)
Na4 0.0192(15) 0.0245(17) 0.0300(18) 0.0010(14) 0.0104(13) 0.0040(14)
Na5 0.0287(17) 0.0203(16) 0.0281(17) 0.0009(14) 0.0103(14) 0.0009(14)
Na6 0.0142(14) 0.0215(16) 0.0376(19) -0.0041(14) 0.0144(13) -0.0006(13)
Na7 0.0247(16) 0.0187(16) 0.0327(18) 0.0004(14) 0.0101(14) -0.0017(14)
Na8 0.042(3) 0.053(4) 0.056(4) -0.003(3) 0.022(3) -0.001(3)
Na8A 0.042(3) 0.053(4) 0.056(4) -0.003(3) 0.022(3) -0.001(3)
Na9 0.052(4) 0.068(5) 0.048(4) -0.006(3) 0.025(3) -0.018(3)
Na9A 0.052(4) 0.068(5) 0.048(4) -0.006(3) 0.025(3) -0.018(3)
Na10 0.034(2) 0.094(4) 0.028(2) 0.006(2) 0.0160(17) 0.018(2)
Na11 0.042(2) 0.047(3) 0.053(3) -0.002(2) 0.032(2) -0.017(2)
O82 0.029(3) 0.041(4) 0.028(3) 0.001(3) 0.006(3) 0.013(3)
O108 0.027(3) 0.031(3) 0.025(3) 0.007(3) 0.012(3) -0.008(3)
O109 0.032(3) 0.028(3) 0.019(3) -0.004(2) 0.012(2) -0.010(3)
O106 0.031(3) 0.017(3) 0.026(3) -0.008(2) 0.013(3) -0.007(2)
O80 0.066(6) 0.090(8) 0.059(6) -0.011(6) 0.033(5) -0.007(6)
O81 0.055(4) 0.021(3) 0.034(4) -0.004(3) 0.022(3) -0.002(3)
O79 0.097(8) 0.034(4) 0.047(5) 0.004(4) 0.023(5) -0.002(5)
O91 0.034(5) 0.033(5) 0.035(5) 0.001(4) 0.014(4) 0.000(4)
O91A 0.034(5) 0.033(5) 0.035(5) 0.001(4) 0.014(4) 0.000(4)
O92 0.028(5) 0.069(8) 0.051(6) 0.011(6) 0.018(5) 0.014(5)
O92A 0.028(5) 0.069(8) 0.051(6) 0.011(6) 0.018(5) 0.014(5)
O93 0.032(5) 0.036(6) 0.046(9) 0.006(7) 0.021(7) 0.005(4)
O93A 0.032(5) 0.036(6) 0.046(9) 0.006(7) 0.021(7) 0.005(4)
O103 0.025(3) 0.026(3) 0.040(4) -0.001(3) 0.013(3) 0.004(3)
O97 0.027(3) 0.015(3) 0.026(3) -0.002(2) 0.009(2) 0.002(2)
O100 0.026(3) 0.036(4) 0.034(3) 0.013(3) 0.018(3) 0.016(3)
O98 0.039(4) 0.053(5) 0.045(4) 0.020(4) 0.010(3) -0.012(4)
O96 0.019(3) 0.059(5) 0.026(3) -0.012(3) 0.008(3) -0.005(3)
O88 0.022(3) 0.015(3) 0.023(3) 0.000(2) 0.013(2) 0.002(2)
O87 0.035(3) 0.023(3) 0.023(3) -0.005(2) 0.006(3) -0.010(3)
O86 0.034(4) 0.039(4) 0.032(4) 0.009(3) 0.008(3) -0.006(3)
O111 0.038(4) 0.067(6) 0.031(4) 0.012(4) 0.019(3) 0.013(4)
O84 0.047(4) 0.048(5) 0.046(5) -0.011(4) 0.019(4) -0.019(4)
O105 0.023(3) 0.021(3) 0.022(3) -0.004(2) 0.011(2) -0.008(2)
O94 0.052(5) 0.023(3) 0.049(5) -0.004(3) 0.013(4) -0.002(3)
O110 0.017(3) 0.111(8) 0.033(4) 0.027(5) 0.010(3) 0.003(4)
O85 0.048(4) 0.023(3) 0.031(3) 0.005(3) 0.014(3) 0.007(3)
C1 0.008(3) 0.014(3) 0.018(4) 0.002(3) 0.008(3) 0.001(3)
O5 0.0139(13) 0.0142(13) 0.0140(13) -0.0004(9) 0.0058(9) 0.0013(9)

loop_
_atom_type_symbol
_atom_type_description
_atom_type_scat_dispersion_real
_atom_type_scat_dispersion_imag
_atom_type_scat_source
C C 0.0181 0.0091 'International Tables Vol C Tables 4.2.6.8 and 6.1.1.4'
Dy Dy -9.8046 9.8477 'International Tables Vol C Tables 4.2.6.8 and 6.1.1.4'
Na Na 0.1353 0.1239 'International Tables Vol C Tables 4.2.6.8 and 6.1.1.4'
O O 0.0492 0.0322 'International Tables Vol C Tables 4.2.6.8 and 6.1.1.4'
P P 0.2955 0.4335 'International Tables Vol C Tables 4.2.6.8 and 6.1.1.4'
W W -5.4734 5.5774 'International Tables Vol C Tables 4.2.6.8 and 6.1.1.4'
H H 0.0000 0.0000 'International Tables Vol C Tables 4.2.6.8 and 6.1.1.4'

loop_
_geom_angle_atom_site_label_1
_geom_angle_atom_site_label_2
_geom_angle_atom_site_label_3
_geom_angle
_geom_angle_site_symmetry_1
_geom_angle_site_symmetry_3
O30 W15 O28 81.1(2) . .
O30 W15 O8 160.8(2) . .
O30 W15 O17 92.7(2) . .
O30 W15 O19 94.1(2) . .
O8 W15 O28 80.12(19) . .
O18 W15 O28 171.6(2) . .
O18 W15 O30 102.5(3) . .
O18 W15 O8 96.7(2) . .
O18 W15 O17 101.9(3) . .
O18 W15 O19 99.1(3) . .
O17 W15 O28 85.4(2) . .
O17 W15 O8 81.7(2) . .
O17 W15 O19 155.9(2) . .
O19 W15 O28 72.9(2) . .
O19 W15 O8 84.3(2) . .
O10 W17 Na2 89.81(13) . .
O10 W17 Na6 113.01(14) . 1_455
O11 W17 O10 84.9(2) . .
O11 W17 O6 158.5(2) . .
O11 W17 O13 90.5(2) . .
O11 W17 Na2 131.38(17) . .
O11 W17 Na6 157.72(17) . 1_455
O11 W17 O5 88.6(2) . .
O6 W17 O10 73.61(19) . .
O6 W17 Na2 50.49(17) . .
O6 W17 Na6 41.58(15) . 1_455
O2 W17 O10 168.5(2) . .
O2 W17 O11 103.6(2) . .
O2 W17 O6 97.6(2) . .
O2 W17 O13 103.1(2) . .
O2 W17 Na2 90.21(19) . .
O2 W17 Na6 56.94(19) . 1_455
O2 W17 O5 99.1(2) . .
O13 W17 O10 84.4(2) . .
O13 W17 O6 87.6(2) . .
O13 W17 Na2 40.86(16) . .
O13 W17 Na6 103.85(17) . 1_455
O13 W17 O5 157.4(2) . .
Na6 W17 Na2 64.58(7) 1_455 .
O5 W17 O10 73.0(2) . .
O5 W17 O6 85.0(2) . .
O5 W17 Na2 135.47(16) . .
O5 W17 Na6 84.45(16) . 1_455
O47 W6 O68 96.8(2) . .
O47 W6 O48 99.3(2) . .
O47 W6 O46 100.7(2) . .
O47 W6 O59 172.0(2) . .
O47 W6 O58 101.7(2) . .
O68 W6 O59 81.46(19) . .
O48 W6 O68 85.5(2) . .
O48 W6 O59 72.80(19) . .
O48 W6 O58 156.6(2) . .
O46 W6 O68 162.4(2) . .
O46 W6 O48 94.2(2) . .
O46 W6 O59 81.6(2) . .
O46 W6 O58 92.0(2) . .
O58 W6 O68 81.9(2) . .
O58 W6 O59 85.9(2) . .
O15 W12 O27 74.0(2) . .
O15 W12 O25 156.8(2) . .
O15 W12 O9 85.8(2) . .
O14 W12 O27 173.2(2) . .
O14 W12 O15 100.0(2) . .
O14 W12 O25 101.0(2) . .
O14 W12 O9 95.7(2) . .
O14 W12 O34 101.9(2) . .
O25 W12 O27 84.5(2) . .
O25 W12 O9 82.6(2) . .
O9 W12 O27 80.96(19) . .
O34 W12 O27 81.9(2) . .
O34 W12 O15 94.3(2) . .
O34 W12 O25 90.8(2) . .
O34 W12 O9 162.2(2) . .
O66 W5 O61 80.7(2) . .
O54 W5 O66 81.9(2) . .
O54 W5 O61 83.5(2) . .
O44 W5 O66 163.0(2) . .
O44 W5 O54 92.2(2) . .
O44 W5 O61 82.8(2) . .
O44 W5 O56 94.4(2) . .
O56 W5 O66 85.1(2) . .
O56 W5 O54 155.7(2) . .
O56 W5 O61 74.2(2) . .
O55 W5 O66 94.2(2) . .
O55 W5 O54 101.3(3) . .
O55 W5 O44 102.7(3) . .
O55 W5 O61 172.5(2) . .
O55 W5 O56 100.0(2) . .
O21 W11 O26 84.4(2) . .
O21 W11 O23 155.7(2) . .
O21 W11 O13 83.4(2) . .
O21 W11 Na2 128.11(17) . .
O26 W11 Na2 88.76(13) . .
O32 W11 O21 93.1(2) . .
O32 W11 O26 81.4(2) . .
O32 W11 O23 93.4(2) . .
O32 W11 O13 162.6(2) . .
O32 W11 Na2 136.56(18) . .
O23 W11 O26 73.45(19) . .
O23 W11 O13 83.4(2) . .
O23 W11 Na2 43.49(15) . .
O22 W11 O21 101.5(3) . .
O22 W11 O26 173.3(2) . .
O22 W11 O32 101.4(2) . .
O22 W11 O23 100.2(2) . .
O22 W11 O13 96.0(2) . .
O22 W11 Na2 85.0(2) . .
O13 W11 O26 81.25(19) . .
O13 W11 Na2 44.76(16) . .
O33 W10 O26 81.9(2) . .
O33 W10 O23 90.9(2) . .
O33 W10 O12 162.8(2) . .
O33 W10 O25 95.1(2) . .
O33 W10 Na2 133.74(17) . .
O24 W10 O33 100.5(3) . .
O24 W10 O26 171.4(2) . .
O24 W10 O23 98.0(2) . .
O24 W10 O12 96.3(2) . .
O24 W10 O25 101.7(3) . .
O24 W10 Na2 83.54(19) . .
O26 W10 Na2 88.88(13) . .
O23 W10 O26 73.60(19) . .
O23 W10 O12 82.9(2) . .
O23 W10 Na2 43.32(15) . .
O12 W10 O26 80.95(19) . .
O12 W10 Na2 44.52(15) . .
O25 W10 O26 86.3(2) . .
O25 W10 O23 158.0(2) . .
O25 W10 O12 85.3(2) . .
O25 W10 Na2 129.61(17) . .
O52 W7 O65 83.4(2) . .
O52 W7 O60 75.1(2) . .
O54 W7 O52 157.4(2) . .
O54 W7 O65 82.8(2) . .
O54 W7 O60 85.1(2) . .
O43 W7 O52 94.3(2) . .
O43 W7 O54 94.1(2) . .
O43 W7 O65 163.8(2) . .
O43 W7 O60 83.2(2) . .
O65 W7 O60 80.75(19) . .
O118 W7 O52 99.4(2) . .
O118 W7 O54 99.3(2) . .
O118 W7 O43 102.2(2) . .
O118 W7 O65 94.0(2) . .
O118 W7 O60 172.7(2) . .
O45 W4 O61 81.4(2) . .
O45 W4 O56 91.7(2) . .
O45 W4 O67 161.6(2) . .
O45 W4 O58 92.7(2) . .
O45 W4 Na1 45.88(18) . .
O57 W4 O45 101.0(2) . .
O57 W4 O61 172.0(2) . .
O57 W4 O56 99.8(2) . .
O57 W4 O67 97.4(2) . .
O57 W4 O58 102.6(2) . .
O57 W4 Na1 60.25(19) . .
O61 W4 Na1 118.76(13) . .
O56 W4 O61 72.4(2) . .
O56 W4 O67 84.5(2) . .
O56 W4 Na1 79.45(16) . .
O67 W4 O61 80.3(2) . .
O67 W4 Na1 149.19(16) . .
O58 W4 O61 84.8(2) . .
O58 W4 O56 155.9(2) . .
O58 W4 O67 83.9(2) . .
O58 W4 Na1 119.70(17) . .
O68 W1 O62 84.7(2) . .
O68 W1 O70 88.3(2) . .
O68 W1 O74 157.5(2) . .
O70 W1 O62 73.2(2) . .
O70 W1 O74 85.4(2) . .
O74 W1 O62 72.8(2) . .
O67 W1 O62 83.2(2) . .
O67 W1 O68 89.7(2) . .
O67 W1 O70 156.3(2) . .
O67 W1 O74 87.5(2) . .
O69 W1 O62 170.0(2) . .
O69 W1 O68 102.8(2) . .
O69 W1 O70 100.2(3) . .
O69 W1 O74 99.6(2) . .
O69 W1 O67 103.2(3) . .
O41 W8 O48 91.1(2) . .
O41 W8 O50 93.4(2) . .
O41 W8 O63 162.9(2) . .
O41 W8 O59 82.1(2) . .
O48 W8 O63 84.6(2) . .
O48 W8 O59 72.52(19) . .
O50 W8 O48 157.4(2) . .
O50 W8 O63 84.7(2) . .
O50 W8 O59 86.1(2) . .
O63 W8 O59 80.79(19) . .
O49 W8 O41 101.1(2) . .
O49 W8 O48 98.7(2) . .
O49 W8 O50 102.2(2) . .
O49 W8 O63 96.0(2) . .
O49 W8 O59 170.8(2) . .
O21 W13 O28 84.3(2) . .
O21 W13 O11 81.4(2) . .
O21 W13 O19 155.2(2) . .
O11 W13 O28 81.88(19) . .
O19 W13 O28 73.0(2) . .
O19 W13 O11 85.6(2) . .
O20 W13 O28 172.3(2) . .
O20 W13 O21 100.9(3) . .
O20 W13 O11 93.3(2) . .
O20 W13 O19 100.8(3) . .
O20 W13 O31 102.8(2) . .
O31 W13 O28 82.4(2) . .
O31 W13 O21 92.5(2) . .
O31 W13 O11 163.6(2) . .
O31 W13 O19 94.2(2) . .
O62 W3 Na9 154.38(18) . .
O62 W3 Na9A 137.4(3) . .
O64 W3 O62 84.3(2) . .
O64 W3 O70 156.7(2) . .
O64 W3 O63 88.7(2) . .
O64 W3 O72 89.8(2) . .
O64 W3 Na9 70.2(2) . .
O64 W3 Na9A 55.5(3) . .
O70 W3 O62 72.4(2) . .
O70 W3 Na9 132.9(2) . .
O70 W3 Na9A 145.7(3) . .
O63 W3 O62 83.1(2) . .
O63 W3 O70 86.6(2) . .
O63 W3 O72 155.9(2) . .
O63 W3 Na9 93.2(2) . .
O63 W3 Na9A 82.4(3) . .
O71 W3 O62 170.3(2) . .
O71 W3 O64 103.0(2) . .
O71 W3 O70 100.3(2) . .
O71 W3 O63 103.3(3) . .
O71 W3 O72 100.5(3) . .
O71 W3 Na9 34.1(2) . .
O71 W3 Na9A 51.8(3) . .
O72 W3 O62 72.8(2) . .
O72 W3 O70 85.4(2) . .
O72 W3 Na9 108.9(2) . .
O72 W3 Na9A 116.1(3) . .
O27 W14 Na11 123.17(15) . .
O7 W14 O27 80.4(2) . .
O7 W14 Na11 154.07(18) . .
O15 W14 O27 73.6(2) . .
O15 W14 O7 83.9(2) . .
O15 W14 Na11 92.34(17) . .
O29 W14 O27 81.5(2) . .
O29 W14 O7 161.7(2) . .
O29 W14 O15 93.7(2) . .
O29 W14 O17 93.2(2) . .
O29 W14 Na11 43.90(19) . .
O17 W14 O27 86.0(2) . .
O17 W14 O7 82.8(2) . .
O17 W14 O15 157.3(2) . .
O17 W14 Na11 107.54(18) . .
O16 W14 O27 171.4(2) . .
O16 W14 O7 97.5(2) . .
O16 W14 O15 97.9(2) . .
O16 W14 O29 100.8(2) . .
O16 W14 O17 102.0(3) . .
O16 W14 Na11 57.5(2) . .
O7 W18 O10 83.9(2) . .
O7 W18 O8 89.2(2) . .
O7 W18 O4 87.9(2) . .
O7 W18 O5 157.0(2) . .
O8 W18 O10 83.7(2) . .
O8 W18 O4 156.8(2) . .
O8 W18 O5 88.7(2) . .
O4 W18 O10 73.1(2) . .
O4 W18 O5 85.1(2) . .
O1 W18 O7 102.3(3) . .
O1 W18 O10 171.0(2) . .
O1 W18 O8 102.7(2) . .
O1 W18 O4 100.4(2) . .
O1 W18 O5 100.5(2) . .
O5 W18 O10 73.10(19) . .
O10 W16 Na2 89.35(13) . .
O6 W16 O10 73.12(19) . .
O6 W16 Na2 50.38(17) . .
O12 W16 O10 82.8(2) . .
O12 W16 O6 87.1(2) . .
O12 W16 O4 155.2(2) . .
O12 W16 Na2 41.11(16) . .
O4 W16 O10 72.46(19) . .
O4 W16 O6 85.3(2) . .
O4 W16 Na2 135.57(16) . .
O9 W16 O10 83.9(2) . .
O9 W16 O6 157.0(2) . .
O9 W16 O12 89.2(2) . .
O9 W16 O4 88.7(2) . .
O9 W16 Na2 130.30(16) . .
O3 W16 O10 170.5(2) . .
O3 W16 O6 100.1(2) . .
O3 W16 O12 103.8(2) . .
O3 W16 O4 100.7(2) . .
O3 W16 O9 102.8(2) . .
O3 W16 Na2 91.30(19) . .
O66 W2 O62 83.5(2) . .
O66 W2 O74 88.4(2) . .
O66 W2 O65 90.2(2) . .
O66 W2 O72 156.8(2) . .
O73 W2 O66 102.3(3) . .
O73 W2 O62 172.3(2) . .
O73 W2 O74 101.7(2) . .
O73 W2 O65 101.3(2) . .
O73 W2 O72 100.7(3) . .
O74 W2 O62 73.1(2) . .
O65 W2 O62 83.7(2) . .
O65 W2 O74 156.7(2) . .
O65 W2 O72 88.1(2) . .
O72 W2 O62 73.3(2) . .
O72 W2 O74 84.1(2) . .
O52 W9 O64 85.2(2) . .
O52 W9 O60 73.0(2) . .
O52 W9 Na8 47.6(2) . 4_666
O50 W9 O52 156.2(2) . .
O50 W9 O64 81.6(2) . .
O50 W9 O60 85.4(2) . .
O50 W9 Na8 143.1(2) . 4_666
O64 W9 O60 80.60(19) . .
O64 W9 Na8 73.1(2) . 4_666
O42 W9 O52 94.2(2) . .
O42 W9 O50 91.7(2) . .
O42 W9 O64 160.3(2) . .
O42 W9 O60 80.4(2) . .
O42 W9 Na8 120.4(2) . 4_666
O51 W9 O52 98.6(3) . .
O51 W9 O50 102.7(3) . .
O51 W9 O64 97.4(2) . .
O51 W9 O42 102.1(3) . .
O51 W9 O60 171.4(2) . .
O51 W9 Na8 56.0(2) . 4_666
O60 W9 Na8 115.58(19) . 4_666
O41 Dy3 O35 76.40(18) . .
O41 Dy3 O38 119.95(18) . .
O41 Dy3 O29 91.25(19) . .
O41 Dy3 O39 84.38(18) . .
O41 Dy3 Na11 67.69(15) . .
O41 Dy3 C1 103.1(2) . .
O35 Dy3 Na11 42.67(15) . .
O35 Dy3 C1 177.4(2) . .
O38 Dy3 O35 154.98(18) . .
O38 Dy3 Na11 157.56(14) . .
O38 Dy3 C1 27.2(2) . .
O46 Dy3 O41 84.30(19) . .
O46 Dy3 O35 81.21(18) . .
O46 Dy3 O38 81.85(18) . .
O46 Dy3 O29 154.75(19) . .
O46 Dy3 O39 119.43(18) . .
O46 Dy3 Na11 120.55(15) . .
O46 Dy3 C1 101.3(2) . .
O29 Dy3 O35 73.59(19) . .
O29 Dy3 O38 121.28(18) . .
O29 Dy3 O39 84.66(18) . .
O29 Dy3 Na11 36.59(14) . .
O29 Dy3 C1 103.9(2) . .
O39 Dy3 O35 150.37(18) . .
O39 Dy3 O38 54.59(17) . .
O39 Dy3 Na11 109.01(15) . .
O39 Dy3 C1 27.4(2) . .
O34 Dy3 O41 152.62(19) . .
O34 Dy3 O35 76.27(18) . .
O34 Dy3 O38 85.45(18) . .
O34 Dy3 O46 89.97(19) . .
O34 Dy3 O29 82.62(19) . .
O34 Dy3 O39 121.28(18) . .
O34 Dy3 Na11 92.87(15) . .
O34 Dy3 C1 104.3(2) . .
C1 Dy3 Na11 134.73(17) . .
O43 Dy2 O40 82.80(18) . .
O43 Dy2 O36 78.41(19) . .
O43 Dy2 O39 119.26(18) . .
O43 Dy2 C1 101.9(2) . .
O30 Dy2 O43 154.59(19) . .
O30 Dy2 O40 121.48(19) . .
O30 Dy2 O36 76.20(19) . .
O30 Dy2 O39 83.93(19) . .
O30 Dy2 C1 103.4(2) . .
O40 Dy2 C1 27.3(2) . .
O36 Dy2 O40 154.33(18) . .
O36 Dy2 O39 151.01(19) . .
O36 Dy2 C1 178.1(2) . .
O42 Dy2 O43 80.58(19) . .
O42 Dy2 O30 92.65(19) . .
O42 Dy2 O40 117.92(19) . .
O42 Dy2 O36 76.11(19) . .
O42 Dy2 O39 84.06(18) . .
O42 Dy2 O31 154.1(2) . .
O42 Dy2 C1 102.1(2) . .
O39 Dy2 O40 54.60(17) . .
O39 Dy2 C1 27.4(2) . .
O31 Dy2 O43 91.31(19) . .
O31 Dy2 O30 84.2(2) . .
O31 Dy2 O40 85.03(19) . .
O31 Dy2 O36 78.13(19) . .
O31 Dy2 O39 120.98(18) . .
O31 Dy2 C1 103.7(2) . .
O45 Dy1 O40 122.57(18) . .
O45 Dy1 O38 85.68(18) . .
O45 Dy1 O37 75.94(18) . .
O45 Dy1 C1 105.2(2) . .
O44 Dy1 O45 83.49(19) . .
O44 Dy1 O32 91.08(19) . .
O44 Dy1 O40 85.69(19) . .
O44 Dy1 O38 122.21(18) . .
O44 Dy1 O37 73.94(19) . .
O44 Dy1 C1 105.1(2) . .
O33 Dy1 O45 90.65(19) . .
O33 Dy1 O44 152.18(19) . .
O33 Dy1 O32 81.82(19) . .
O33 Dy1 O40 119.78(19) . .
O33 Dy1 O38 84.20(18) . .
O33 Dy1 O37 78.26(18) . .
O33 Dy1 C1 102.7(2) . .
O32 Dy1 O45 152.84(19) . .
O32 Dy1 O40 83.28(19) . .
O32 Dy1 O38 119.14(18) . .
O32 Dy1 O37 76.99(19) . .
O32 Dy1 C1 101.9(2) . .
O40 Dy1 O37 151.12(18) . .
O40 Dy1 C1 27.3(2) . .
O38 Dy1 O40 54.62(17) . .
O38 Dy1 O37 154.27(17) . .
O38 Dy1 C1 27.29(19) . .
O37 Dy1 C1 178.44(19) . .
O27 P1 O10 108.0(3) . .
O27 P1 O26 110.3(3) . .
O28 P1 O27 110.5(3) . .
O28 P1 O10 108.6(3) . .
O28 P1 O26 110.4(3) . .
O26 P1 O10 108.8(3) . .
O61 P2 O62 108.9(3) . .
O61 P2 O59 110.9(3) . .
O61 P2 O60 110.9(3) . .
O59 P2 O62 108.1(3) . .
O59 P2 O60 110.0(3) . .
O60 P2 O62 107.9(3) . .
W7 O52 W9 120.8(3) . .
W7 O52 Na8 136.7(3) . 4_666
W9 O52 Na8 99.8(3) . 4_666
W2 O66 W5 150.3(3) . .
W8 O41 Dy3 138.4(3) . .
W14 O27 W12 89.57(18) . .
P1 O27 W12 128.3(3) . .
P1 O27 W14 127.8(3) . .
W4 O45 Dy1 136.9(3) . .
W4 O45 Na1 103.8(2) . .
Dy1 O45 Na1 104.8(2) . .
W18 O7 W14 149.5(3) . .
W7 O54 W5 157.0(3) . .
W13 O28 W15 89.60(17) . .
P1 O28 W15 127.8(3) . .
P1 O28 W13 127.7(3) . .
W7 O43 Dy2 138.9(3) . .
Dy3 O35 Na11 97.9(2) . .
W1 O62 W3 90.83(17) . .
W2 O62 W1 91.38(18) . .
W2 O62 W3 90.67(17) . .
P2 O62 W1 124.7(3) . .
P2 O62 W3 124.9(3) . .
P2 O62 W2 124.1(3) . .
W5 O44 Dy1 136.7(3) . .
W4 O57 Na10 145.3(3) . .
W10 O33 Dy1 140.4(3) . .
W15 O30 Dy2 138.4(3) . .
W12 O15 W14 121.7(3) . .
W11 O21 W13 158.0(3) . .
W5 O61 W4 89.25(17) . .
P2 O61 W5 127.9(3) . .
P2 O61 W4 127.0(3) . .
W17 O10 W16 90.96(16) . .
W18 O10 W17 91.40(17) . .
W18 O10 W16 90.91(17) . .
P1 O10 W17 124.7(3) . .
P1 O10 W18 124.7(3) . .
P1 O10 W16 124.1(3) . .
W1 O68 W6 149.1(3) . .
W6 O48 W8 123.7(3) . .
W10 O26 W11 90.86(17) . .
P1 O26 W11 127.0(3) . .
P1 O26 W10 127.1(3) . .
W18 O8 W15 149.9(3) . .
W17 O11 W13 148.6(3) . .
W11 O32 Dy1 139.2(3) . .
W5 O56 W4 123.3(3) . .
Dy2 O40 Dy1 174.8(2) . .
C1 O40 Dy2 92.9(4) . .
C1 O40 Dy1 92.2(4) . .
Dy1 O38 Dy3 174.9(2) . .
C1 O38 Dy3 92.5(4) . .
C1 O38 Dy1 92.6(4) . .
W11 O23 W10 121.1(3) . .
W11 O23 Na2 103.9(2) . .
W10 O23 Na2 103.4(2) . .
W17 O6 Na2 96.9(2) . .
W17 O6 Na6 105.0(2) . 1_455
W16 O6 W17 122.3(2) . .
W16 O6 Na2 97.1(2) . .
W16 O6 Na6 129.6(3) . 1_455
Na6 O6 Na2 93.24(19) 1_455 .
W10 O12 Na2 101.6(2) . .
W16 O12 W10 147.8(3) . .
W16 O12 Na2 109.3(2) . .
W8 O50 W9 154.8(3) . .
W3 O64 W9 151.2(3) . .
W9 O42 Dy2 142.3(3) . .
W1 O70 W3 123.6(3) . .
W2 O74 W1 122.7(3) . .
W6 O46 Dy3 138.4(3) . .
W9 O51 Na8 94.7(3) . 4_666
W9 O51 Na8A 116.3(4) . 4_666
W9 O51 Na9A 104.9(4) . .
Na8A O51 Na9A 65.7(4) 4_666 .
W15 O18 Na5 133.9(3) . .
W10 O25 W12 154.6(3) . .
W14 O29 Dy3 138.8(3) . .
W14 O29 Na11 104.9(3) . .
Dy3 O29 Na11 109.1(2) . .
W1 O67 W4 149.2(3) . .
W15 O17 W14 155.9(3) . .
W18 O4 W16 123.5(3) . .
W17 O2 Na6 92.6(2) . 1_455
W17 O2 Na9 132.4(4) . 1_455
W17 O2 Na9A 154.4(5) . 1_455
Na9 O2 Na6 131.6(3) 1_455 1_455
Na9A O2 Na6 113.0(4) 1_455 1_455
W2 O65 W7 148.2(3) . .
W3 O63 W8 148.3(3) . .
W15 O19 W13 123.4(3) . .
W8 O59 W6 90.25(16) . .
P2 O59 W6 127.3(3) . .
P2 O59 W8 128.0(3) . .
W4 O58 W6 155.9(3) . .
Na1 O37 Dy1 104.7(2) . .
Dy3 O39 Dy2 174.0(3) . .
C1 O39 Dy3 93.1(4) . .
C1 O39 Dy2 92.8(4) . .
W7 O60 W9 89.60(17) . .
P2 O60 W7 128.5(3) . .
P2 O60 W9 128.6(3) . .
W13 O31 Dy2 137.4(3) . .
W16 O9 W12 151.5(3) . .
W3 O71 Na9 121.9(3) . .
W3 O71 Na9A 101.0(4) . .
W8 O49 Na6 136.7(3) . .
W14 O16 Na3 136.5(3) . .
W14 O16 Na11 91.7(2) . .
Na3 O16 Na11 121.2(3) . .
W3 O72 W2 123.1(3) . .
W17 O13 W11 147.5(3) . .
W17 O13 Na2 109.7(2) . .
W11 O13 Na2 100.8(2) . .
W12 O34 Dy3 138.1(3) . .
Na2 O99 Na6 103.5(2) . 1_455
Na2 O101 Na4 96.4(2) . .
Na2 O102 Na4 98.3(2) . .
W4 Na1 Na5 156.13(12) . 2_445
O45 Na1 W4 30.35(12) . .
O45 Na1 Na5 125.83(17) . 2_445
O37 Na1 W4 93.11(16) . .
O37 Na1 O45 71.46(19) . .
O37 Na1 Na5 71.48(16) . 2_445
O108 Na1 W4 74.57(17) . .
O108 Na1 O45 98.7(2) . .
O108 Na1 O37 98.4(2) . .
O108 Na1 Na5 124.60(19) . 2_445
O108 Na1 O105 84.1(2) . .
O109 Na1 W4 96.89(18) . .
O109 Na1 O45 115.8(2) . .
O109 Na1 O37 168.8(3) . .
O109 Na1 Na5 97.4(2) . 2_445
O109 Na1 O108 89.2(3) . .
O109 Na1 O105 84.1(2) . .
O106 Na1 W4 117.86(19) . .
O106 Na1 O45 93.2(2) . .
O106 Na1 O37 81.9(2) . .
O106 Na1 Na5 43.61(17) . 2_445
O106 Na1 O108 167.6(3) . .
O106 Na1 O109 89.0(2) . .
O106 Na1 O105 83.4(2) . .
O105 Na1 W4 158.6(2) . .
O105 Na1 O45 159.9(2) . .
O105 Na1 O37 88.4(2) . .
O105 Na1 Na5 42.67(17) . 2_445
W17 Na2 W16 56.79(5) . .
W17 Na2 Na6 55.54(7) . 1_455
W11 Na2 W17 63.57(5) . .
W11 Na2 W10 58.31(5) . .
W11 Na2 W16 91.26(7) . .
W11 Na2 Na6 118.37(10) . 1_455
W10 Na2 W17 90.55(7) . .
W10 Na2 W16 63.26(5) . .
W10 Na2 Na6 127.01(10) . 1_455
W16 Na2 Na6 64.04(7) . 1_455
O23 Na2 W17 89.52(15) . .
O23 Na2 W11 32.59(12) . .
O23 Na2 W10 33.27(12) . .
O23 Na2 W16 89.97(15) . .
O23 Na2 O6 106.46(19) . .
O23 Na2 O12 63.70(18) . .
O23 Na2 O13 63.72(19) . .
O23 Na2 Na6 143.73(17) . 1_455
O6 Na2 W17 32.65(11) . .
O6 Na2 W11 90.66(13) . .
O6 Na2 W10 90.09(13) . .
O6 Na2 W16 32.56(11) . .
O6 Na2 Na6 38.77(12) . 1_455
O12 Na2 W17 72.75(14) . .
O12 Na2 W11 76.35(14) . .
O12 Na2 W10 33.88(13) . .
O12 Na2 W16 29.60(13) . .
O12 Na2 O6 59.54(17) . .
O12 Na2 Na6 93.64(16) . 1_455
O13 Na2 W17 29.47(13) . .
O13 Na2 W11 34.45(13) . .
O13 Na2 W10 76.69(14) . .
O13 Na2 W16 73.54(14) . .
O13 Na2 O6 59.85(18) . .
O13 Na2 O12 75.17(19) . .
O13 Na2 Na6 83.96(16) . 1_455
O99 Na2 W17 90.11(17) . .
O99 Na2 W11 141.30(18) . .
O99 Na2 W10 155.72(19) . .
O99 Na2 W16 97.32(18) . .
O99 Na2 O23 171.0(2) . .
O99 Na2 O6 77.6(2) . .
O99 Na2 O12 124.6(2) . .
O99 Na2 O13 113.3(2) . .
O99 Na2 O101 88.2(2) . .
O99 Na2 O102 86.5(2) . .
O99 Na2 Na6 39.03(16) . 1_455
O101 Na2 W17 133.32(19) . .
O101 Na2 W11 90.46(17) . .
O101 Na2 W10 108.60(17) . .
O101 Na2 W16 168.73(19) . .
O101 Na2 O23 85.5(2) . .
O101 Na2 O6 158.5(2) . .
O101 Na2 O12 141.1(2) . .
O101 Na2 O13 113.3(2) . .
O101 Na2 Na6 124.35(18) . 1_455
O102 Na2 W17 141.76(18) . .
O102 Na2 W11 131.91(17) . .
O102 Na2 W10 78.13(15) . .
O102 Na2 W16 85.90(16) . .
O102 Na2 O23 99.3(2) . .
O102 Na2 O6 110.1(2) . .
O102 Na2 O12 78.1(2) . .
O102 Na2 O13 152.7(2) . .
O102 Na2 O101 84.7(2) . .
O102 Na2 Na6 103.24(17) . 1_455
O16 Na3 O82 89.7(2) . .
O16 Na3 O80 86.7(4) . .
O16 Na3 O81 81.6(3) . .
O16 Na3 O79 83.2(3) . .
O16 Na3 O91A 158.3(4) . .
O82 Na3 O79 171.0(3) . .
O80 Na3 O82 88.7(4) . .
O80 Na3 O81 167.3(4) . .
O80 Na3 O79 96.3(4) . .
O80 Na3 O91A 109.2(4) . .
O81 Na3 O82 86.2(3) . .
O81 Na3 O79 87.4(3) . .
O91 Na3 O16 165.6(6) . .
O91 Na3 O82 79.5(6) . .
O91 Na3 O80 102.3(6) . .
O91 Na3 O81 88.2(6) . .
O91 Na3 O79 106.6(6) . .
O91A Na3 O82 104.9(3) . .
O91A Na3 O81 83.4(3) . .
O91A Na3 O79 80.6(4) . .
O102 Na4 O101 80.5(2) . .
O102 Na4 O82 98.5(3) . 3_465
O102 Na4 O93A 162.3(4) . .
O82 Na4 O101 169.6(3) 3_465 .
O93 Na4 O101 101.9(7) . .
O93 Na4 O102 163.9(6) . .
O93 Na4 O82 82.0(7) . 3_465
O93A Na4 O101 86.6(4) . .
O93A Na4 O82 96.4(5) . 3_465
O103 Na4 O101 107.2(2) . .
O103 Na4 O102 83.0(2) . .
O103 Na4 O82 82.9(3) . 3_465
O103 Na4 O93 81.1(6) . .
O103 Na4 O93A 89.4(4) . .
O100 Na4 O101 93.6(2) . .
O100 Na4 O102 88.3(2) . .
O100 Na4 O82 75.9(3) . 3_465
O100 Na4 O93 107.4(6) . .
O100 Na4 O93A 104.7(4) . .
O100 Na4 O103 155.6(3) . .
O18 Na5 Na1 119.02(18) . 2_455
O106 Na5 O18 158.8(3) 2_455 .
O106 Na5 Na1 41.20(17) 2_455 2_455
O103 Na5 O18 103.3(2) 2_455 .
O103 Na5 Na1 135.7(2) 2_455 2_455
O103 Na5 O106 94.8(3) 2_455 2_455
O103 Na5 O105 167.9(3) 2_455 2_455
O97 Na5 O18 79.7(2) . .
O97 Na5 Na1 88.45(19) . 2_455
O97 Na5 O106 90.6(2) . 2_455
O97 Na5 O103 86.5(3) . 2_455
O97 Na5 O105 104.5(2) . 2_455
O98 Na5 O18 97.2(3) . .
O98 Na5 Na1 104.8(2) . 2_455
O98 Na5 O106 96.5(3) . 2_455
O98 Na5 O103 81.0(3) . 2_455
O98 Na5 O97 166.1(3) . .
O98 Na5 O105 88.5(3) . 2_455
O105 Na5 O18 83.8(2) 2_455 .
O105 Na5 Na1 41.97(16) 2_455 2_455
O105 Na5 O106 80.5(2) 2_455 2_455
W17 Na6 Na2 59.87(7) 1_655 1_655
W17 Na6 Na7 157.12(12) 1_655 .
O6 Na6 W17 33.41(13) 1_655 1_655
O6 Na6 O2 63.37(18) 1_655 1_655
O6 Na6 O49 160.7(3) 1_655 .
O6 Na6 O99 85.3(2) 1_655 1_655
O6 Na6 Na2 47.99(15) 1_655 1_655
O6 Na6 Na7 132.48(19) 1_655 .
O6 Na6 O96 98.4(2) 1_655 .
O2 Na6 W17 30.44(11) 1_655 1_655
O2 Na6 Na2 72.84(14) 1_655 1_655
O2 Na6 Na7 156.82(17) 1_655 .
O49 Na6 W17 130.30(19) . 1_655
O49 Na6 O2 99.9(2) . 1_655
O49 Na6 O99 85.9(2) . 1_655
O49 Na6 Na2 120.23(18) . 1_655
O49 Na6 Na7 66.57(16) . .
O49 Na6 O96 99.3(2) . .
O99 Na6 W17 92.80(16) 1_655 1_655
O99 Na6 O2 92.2(2) 1_655 1_655
O99 Na6 Na2 37.47(14) 1_655 1_655
O99 Na6 Na7 104.88(18) 1_655 .
Na2 Na6 Na7 129.95(12) 1_655 .
O96 Na6 W17 130.3(2) . 1_655
O96 Na6 O2 160.2(2) . 1_655
O96 Na6 O99 94.1(3) . 1_655
O96 Na6 Na2 101.5(2) . 1_655
O96 Na6 Na7 35.77(18) . .
O94 Na6 W17 89.0(2) . 1_655
O94 Na6 O6 101.1(3) . 1_655
O94 Na6 O2 84.7(3) . 1_655
O94 Na6 O49 86.0(3) . .
O94 Na6 O99 170.7(3) . 1_655
O94 Na6 Na2 147.5(3) . 1_655
O94 Na6 Na7 76.0(2) . .
O94 Na6 O96 91.7(3) . .
Na6 Na7 Na11 115.81(12) . .
O96 Na7 Na6 36.68(18) . .
O96 Na7 Na11 151.9(2) . .
O96 Na7 O87 93.0(3) . .
O96 Na7 O85 125.1(3) . .
O88 Na7 Na6 88.94(18) . .
O88 Na7 Na11 79.80(17) . .
O88 Na7 O96 91.6(3) . .
O88 Na7 O87 174.8(3) . .
O88 Na7 O85 86.9(2) . .
O87 Na7 Na6 96.2(2) . .
O87 Na7 Na11 97.2(2) . .
O87 Na7 O85 92.4(3) . .
O86 Na7 Na6 158.3(3) . .
O86 Na7 Na11 81.3(2) . .
O86 Na7 O96 124.0(3) . .
O86 Na7 O88 80.8(3) . .
O86 Na7 O87 94.6(3) . .
O86 Na7 O85 109.9(3) . .
O85 Na7 Na6 88.4(2) . .
O85 Na7 Na11 28.7(2) . .
W9 Na8 Na8 93.9(3) 4_565 3
O52 Na8 W9 32.64(16) 4_565 4_565
O52 Na8 O51 59.5(2) 4_565 4_565
O52 Na8 Na8 124.6(4) 4_565 3
O51 Na8 W9 29.28(14) 4_565 4_565
O51 Na8 Na8 74.8(3) 4_565 3
Na9 Na8 W9 145.2(4) 2_545 4_565
Na9 Na8 O52 137.7(4) 2_545 4_565
Na9 Na8 O51 122.5(5) 2_545 4_565
Na9 Na8 Na8 92.0(4) 2_545 3
Na9 Na8 O111 118.2(5) 2_545 .
Na9 Na8 O110 70.1(4) 2_545 .
O111 Na8 W9 96.0(3) . 4_565
O111 Na8 O52 85.3(4) . 4_565
O111 Na8 O51 117.4(4) . 4_565
O111 Na8 Na8 89.8(4) . 3
O111 Na8 O110 83.5(4) . .
O110 Na8 W9 111.1(3) . 4_565
O110 Na8 O52 79.3(3) . 4_565
O110 Na8 O51 129.7(4) . 4_565
O110 Na8 Na8 154.7(5) . 3
O51 Na8A Na9A 58.3(4) 4_565 4_565
O51 Na8A O111 100.6(5) 4_565 .
Na8A Na8A O51 100.1(14) 3 4_565
Na8A Na8A Na9A 41.9(12) 3 4_565
Na8A Na8A Na9A 118.6(15) 3 2_545
Na8A Na8A O111 89.8(14) 3 .
Na9A Na8A O51 141.1(7) 2_545 4_565
Na9A Na8A Na9A 160.5(6) 2_545 4_565
Na9A Na8A O111 77.9(6) 2_545 .
O111 Na8A Na9A 99.1(5) . 4_565
W3 Na9 Na10 138.6(3) . 2
O2 Na9 W3 93.7(3) 1_655 .
O2 Na9 Na10 76.2(3) 1_655 2
O2 Na9 O92 70.3(4) 1_655 2
O2 Na9 O110 76.3(3) 1_655 2
O2 Na9 O95 98.7(6) 1_655 .
O71 Na9 W3 23.99(16) . .
O71 Na9 O2 85.3(3) . 1_655
O71 Na9 Na10 154.2(4) . 2
O71 Na9 O92 115.1(4) . 2
O71 Na9 O110 150.1(4) . 2
O71 Na9 O95 74.7(6) . .
Na8 Na9 W3 133.0(4) 2 .
Na8 Na9 O2 133.0(4) 2 1_655
Na8 Na9 O71 139.1(5) 2 .
Na8 Na9 Na10 64.9(3) 2 2
Na8 Na9 O92 94.5(5) 2 2
Na8 Na9 O110 57.1(3) 2 2
Na8 Na9 O95 84.2(6) 2 .
O92 Na9 W3 97.1(4) 2 .
O92 Na9 Na10 41.6(3) 2 2
O92 Na9 O110 80.8(4) 2 2
O110 Na9 W3 169.9(3) 2 .
O110 Na9 Na10 40.7(3) 2 2
O95 Na9 W3 95.6(5) . .
O95 Na9 Na10 125.4(5) . 2
O95 Na9 O92 163.7(6) . 2
O95 Na9 O110 84.9(6) . 2
O51 Na9A W3 85.5(4) . .
O51 Na9A O71 111.4(5) . .
O51 Na9A Na8A 56.0(4) . 4_666
O51 Na9A Na10 98.9(6) . 2
O2 Na9A W3 86.6(4) 1_655 .
O2 Na9A O51 147.1(7) 1_655 .
O2 Na9A O71 69.7(4) 1_655 .
O2 Na9A Na8A 156.7(8) 1_655 4_666
O2 Na9A Na10 81.8(4) 1_655 2
O2 Na9A O110 65.9(4) 1_655 2
O71 Na9A W3 27.26(18) . .
O71 Na9A Na8A 101.5(6) . 4_666
O71 Na9A Na10 149.1(6) . 2
Na8A Na9A W3 95.7(6) 2 .
Na8A Na9A W3 94.4(5) 4_666 .
Na8A Na9A O51 75.5(5) 2 .
Na8A Na9A O2 137.2(8) 2 1_655
Na8A Na9A O71 93.8(7) 2 .
Na8A Na9A Na8A 19.5(6) 2 4_666
Na8A Na9A Na10 99.5(6) 2 2
Na8A Na9A Na10 100.2(5) 4_666 2
Na8A Na9A O92A 121.3(9) 2 2
Na8A Na9A O110 84.1(6) 2 2
Na10 Na9A W3 164.8(5) 2 .
O92A Na9A W3 125.8(7) 2 .
O92A Na9A O51 69.7(7) 2 .
O92A Na9A O2 89.7(8) 2 1_655
O92A Na9A O71 142.4(8) 2 .
O92A Na9A Na8A 108.2(8) 2 4_666
O92A Na9A Na10 44.7(6) 2 2
O92A Na9A O110 89.7(7) 2 2
O110 Na9A W3 135.7(6) 2 .
O110 Na9A O51 136.0(6) 2 .
O110 Na9A O71 108.4(6) 2 .
O110 Na9A Na8A 98.5(5) 2 4_666
O110 Na9A Na10 46.4(3) 2 2
O57 Na10 Na9 154.1(2) . 2_545
O57 Na10 Na9A 138.7(4) . 2_545
O108 Na10 O57 70.2(2) . .
O108 Na10 Na9 103.3(3) . 2_545
O108 Na10 Na9A 108.2(4) . 2_545
O108 Na10 O92 93.8(4) . .
O108 Na10 O111 168.8(3) . .
O108 Na10 O110 92.7(3) . .
O109 Na10 O57 72.7(2) . .
O109 Na10 Na9 133.0(3) . 2_545
O109 Na10 Na9A 147.5(4) . 2_545
O109 Na10 O108 88.4(3) . .
O109 Na10 O92 175.6(5) . .
O109 Na10 O111 86.0(3) . .
O109 Na10 O110 91.1(3) . .
O92 Na10 O57 111.7(4) . .
O92 Na10 Na9 42.7(4) . 2_545
O92A Na10 O57 82.2(8) . .
O92A Na10 Na9A 56.5(9) . 2_545
O92A Na10 O108 91.5(7) . .
O92A Na10 O109 153.3(9) . .
O92A Na10 O111 97.7(7) . .
O92A Na10 O110 115.5(9) . .
O111 Na10 O57 117.1(3) . .
O111 Na10 Na9 73.9(3) . 2_545
O111 Na10 Na9A 72.4(4) . 2_545
O111 Na10 O92 91.1(4) . .
O110 Na10 O57 156.3(3) . .
O110 Na10 Na9 43.8(3) . 2_545
O110 Na10 Na9A 61.2(4) . 2_545
O110 Na10 O92 85.0(4) . .
O110 Na10 O111 77.8(3) . .
W14 Na11 Dy3 63.93(7) . .
W14 Na11 Na7 154.91(15) . .
Dy3 Na11 Na7 91.98(12) . .
O35 Na11 W14 89.90(16) . .
O35 Na11 Dy3 39.46(13) . .
O35 Na11 O16 114.8(2) . .
O35 Na11 Na7 65.72(15) . .
O29 Na11 W14 31.21(14) . .
O29 Na11 Dy3 34.28(14) . .
O29 Na11 O35 68.6(2) . .
O29 Na11 O16 61.7(2) . .
O29 Na11 Na7 126.0(2) . .
O29 Na11 O90A 89.2(4) . .
O16 Na11 W14 30.80(12) . .
O16 Na11 Dy3 94.67(15) . .
O16 Na11 Na7 168.6(2) . .
O90 Na11 W14 87.1(5) . .
O90 Na11 Dy3 130.6(6) . .
O90 Na11 O35 169.1(6) . .
O90 Na11 O29 104.3(6) . .
O90 Na11 O16 66.2(5) . .
O90 Na11 Na7 115.7(5) . .
O90 Na11 O84 97.7(6) . .
O90 Na11 O85 97.5(6) . .
O90A Na11 W14 81.9(3) . .
O90A Na11 Dy3 109.6(3) . .
O90A Na11 O35 146.5(4) . .
O90A Na11 O16 71.6(3) . .
O90A Na11 Na7 114.8(3) . .
O84 Na11 W14 119.4(3) . .
O84 Na11 Dy3 131.0(3) . .
O84 Na11 O35 93.0(3) . .
O84 Na11 O29 139.4(3) . .
O84 Na11 O16 98.5(3) . .
O84 Na11 Na7 70.2(3) . .
O84 Na11 O90A 119.4(4) . .
O84 Na11 O85 94.6(3) . .
O85 Na11 W14 144.8(3) . .
O85 Na11 Dy3 87.8(2) . .
O85 Na11 O35 79.0(3) . .
O85 Na11 O29 115.4(3) . .
O85 Na11 O16 160.3(3) . .
O85 Na11 Na7 29.24(19) . .
O85 Na11 O90A 89.1(4) . .
Na4 O82 Na3 125.6(3) 3_465 .
Na1 O108 Na10 90.5(3) . .
Na1 O109 Na10 90.8(3) . .
Na1 O106 Na5 95.2(3) . 2_445
Na10 O92 Na9 95.7(5) . 2_545
Na10 O92A Na9A 78.8(9) . 2_545
Na4 O103 Na5 126.9(3) . 2_445
Na7 O96 Na6 107.6(3) . .
Na8 O111 Na10 92.9(4) . .
Na10 O111 Na8A 107.6(4) . .
Na1 O105 Na5 95.4(2) . 2_445
Na8 O110 Na9 52.7(4) . 2_545
Na8 O110 Na10 92.3(3) . .
Na10 O110 Na9 95.6(3) . 2_545
Na10 O110 Na9A 72.4(4) . 2_545
Na11 O85 Na7 122.1(3) . .
Dy3 C1 Dy2 119.3(3) . .
Dy1 C1 Dy3 120.4(3) . .
Dy1 C1 Dy2 120.3(3) . .
O40 C1 Dy3 179.0(6) . .
O40 C1 Dy2 59.9(4) . .
O40 C1 Dy1 60.4(4) . .
O40 C1 O39 119.7(7) . .
O38 C1 Dy3 60.3(4) . .
O38 C1 Dy2 179.5(6) . .
O38 C1 Dy1 60.1(4) . .
O38 C1 O40 120.6(7) . .
O38 C1 O39 119.8(7) . .
O39 C1 Dy3 59.5(4) . .
O39 C1 Dy2 59.8(4) . .
O39 C1 Dy1 179.9(6) . .
W17 O5 W18 122.5(3) . .
O77 O95 Na9 109.4(10) . .

loop_
_geom_bond_atom_site_label_1
_geom_bond_atom_site_label_2
_geom_bond_distance
_geom_bond_site_symmetry_2
W15 O28 2.408(5) .
W15 O30 1.795(5) .
W15 O8 2.024(5) .
W15 O18 1.726(6) .
W15 O17 1.893(5) .
W15 O19 1.915(6) .
W17 O10 2.385(5) .
W17 O11 1.850(5) .
W17 O6 1.951(5) .
W17 O2 1.736(5) .
W17 O13 1.876(5) .
W17 Na2 3.590(3) .
W17 Na6 3.422(3) 1_455
W17 O5 1.944(5) .
W6 O47 1.733(5) .
W6 O68 2.017(5) .
W6 O48 1.913(5) .
W6 O46 1.797(5) .
W6 O59 2.409(5) .
W6 O58 1.915(5) .
W12 O27 2.390(5) .
W12 O15 1.909(5) .
W12 O14 1.730(5) .
W12 O25 1.918(6) .
W12 O9 1.981(5) .
W12 O34 1.814(5) .
W5 O66 2.029(5) .
W5 O54 1.916(5) .
W5 O44 1.781(5) .
W5 O61 2.378(5) .
W5 O56 1.909(5) .
W5 O55 1.737(6) .
W11 O21 1.887(6) .
W11 O26 2.404(5) .
W11 O32 1.815(5) .
W11 O23 1.931(5) .
W11 O22 1.727(5) .
W11 O13 2.004(5) .
W11 Na2 3.480(3) .
W10 O33 1.805(5) .
W10 O24 1.716(6) .
W10 O26 2.368(5) .
W10 O23 1.973(5) .
W10 O12 1.991(5) .
W10 O25 1.876(6) .
W10 Na2 3.498(3) .
W7 O52 1.916(5) .
W7 O54 1.887(6) .
W7 O43 1.796(5) .
W7 O65 2.042(5) .
W7 O60 2.328(5) .
W7 O118 1.740(5) .
W4 O45 1.814(5) .
W4 O57 1.721(6) .
W4 O61 2.436(5) .
W4 O56 1.932(5) .
W4 O67 1.992(5) .
W4 O58 1.883(5) .
W4 Na1 3.487(3) .
W1 O62 2.391(5) .
W1 O68 1.871(5) .
W1 O70 1.926(5) .
W1 O74 1.946(5) .
W1 O67 1.862(5) .
W1 O69 1.707(6) .
W8 O41 1.818(5) .
W8 O48 1.950(5) .
W8 O50 1.887(5) .
W8 O63 1.997(5) .
W8 O59 2.396(5) .
W8 O49 1.712(5) .
W13 O28 2.393(5) .
W13 O21 1.900(6) .
W13 O11 2.041(5) .
W13 O19 1.927(6) .
W13 O20 1.734(5) .
W13 O31 1.786(5) .
W3 O62 2.406(5) .
W3 O64 1.854(6) .
W3 O70 1.951(5) .
W3 O63 1.881(5) .
W3 O71 1.726(6) .
W3 O72 1.932(5) .
W3 Na9 3.603(8) .
W3 Na9A 3.700(17) .
W14 O27 2.383(5) .
W14 O7 2.005(5) .
W14 O15 1.941(5) .
W14 O29 1.796(5) .
W14 O17 1.903(5) .
W14 O16 1.716(6) .
W14 Na11 3.350(4) .
W18 O7 1.857(5) .
W18 O10 2.381(5) .
W18 O8 1.866(5) .
W18 O4 1.936(5) .
W18 O1 1.740(5) .
W18 O5 1.947(5) .
W16 O10 2.407(5) .
W16 O6 1.949(5) .
W16 O12 1.881(5) .
W16 O4 1.937(5) .
W16 O9 1.865(5) .
W16 O3 1.722(5) .
W16 Na2 3.594(3) .
W2 O66 1.839(5) .
W2 O73 1.746(6) .
W2 O62 2.380(5) .
W2 O74 1.945(5) .
W2 O65 1.845(6) .
W2 O72 1.938(5) .
W9 O52 1.924(6) .
W9 O50 1.911(5) .
W9 O64 2.028(5) .
W9 O42 1.788(5) .
W9 O51 1.725(6) .
W9 O60 2.410(5) .
W9 Na8 3.515(9) 4_666
Dy3 O41 2.265(5) .
Dy3 O35 2.444(5) .
Dy3 O38 2.433(5) .
Dy3 O46 2.264(5) .
Dy3 O29 2.271(5) .
Dy3 O39 2.416(6) .
Dy3 O34 2.247(5) .
Dy3 Na11 3.810(5) .
Dy3 C1 2.799(7) .
Dy2 O43 2.276(5) .
Dy2 O30 2.264(5) .
Dy2 O40 2.424(5) .
Dy2 O36 2.394(5) .
Dy2 O42 2.257(5) .
Dy2 O39 2.423(5) .
Dy2 O31 2.263(5) .
Dy2 C1 2.800(7) .
Dy1 O45 2.297(5) .
Dy1 O44 2.251(5) .
Dy1 O33 2.245(5) .
Dy1 O32 2.266(5) .
Dy1 O40 2.432(6) .
Dy1 O38 2.425(5) .
Dy1 O37 2.454(5) .
Dy1 C1 2.794(7) .
P1 O27 1.545(5) .
P1 O28 1.538(5) .
P1 O10 1.567(5) .
P1 O26 1.546(5) .
P2 O62 1.574(5) .
P2 O61 1.529(5) .
P2 O59 1.535(5) .
P2 O60 1.544(5) .
O52 Na8 2.634(10) 4_666
O45 Na1 2.577(6) .
O35 Na11 2.607(7) .
O57 Na10 2.809(9) .
O40 C1 1.284(9) .
O38 C1 1.282(9) .
O23 Na2 2.467(6) .
O6 Na2 2.790(6) .
O6 Na6 2.351(6) 1_455
O12 Na2 2.504(6) .
O51 Na8 2.924(11) 4_666
O51 Na8A 2.880(15) 4_666
O51 Na9A 2.958(17) .
O18 Na5 2.506(7) .
O29 Na11 2.404(6) .
O2 Na6 2.871(7) 1_455
O2 Na9 2.453(9) 1_455
O2 Na9A 2.769(17) 1_455
O37 Na1 2.428(6) .
O39 C1 1.288(9) .
O71 Na9 2.379(10) .
O71 Na9A 2.960(19) .
O49 Na6 2.357(6) .
O16 Na3 2.357(7) .
O16 Na11 2.828(7) .
O13 Na2 2.494(6) .
O99 Na2 2.345(6) .
O99 Na6 2.428(7) 1_455
O101 Na2 2.419(7) .
O101 Na4 2.535(7) .
O102 Na2 2.398(6) .
O102 Na4 2.486(7) .
Na1 Na5 3.538(5) 2_445
Na1 O108 2.364(7) .
Na1 O109 2.353(7) .
Na1 O106 2.340(7) .
Na1 O105 2.376(6) .
Na2 Na6 3.749(5) 1_455
Na3 O82 2.527(9) .
Na3 O80 2.372(11) .
Na3 O81 2.406(8) .
Na3 O79 2.547(12) .
Na3 O91 2.35(2) .
Na3 O91A 2.381(12) .
Na4 O82 2.520(8) 3_465
Na4 O93 2.48(3) .
Na4 O93A 2.493(15) .
Na4 O103 2.389(7) .
Na4 O100 2.322(7) .
Na5 Na1 3.538(5) 2_455
Na5 O106 2.450(7) 2_455
Na5 O103 2.407(7) 2_455
Na5 O97 2.320(7) .
Na5 O98 2.280(8) .
Na5 O105 2.408(7) 2_455
Na6 W17 3.422(3) 1_655
Na6 O6 2.351(6) 1_655
Na6 O2 2.871(7) 1_655
Na6 O99 2.428(7) 1_655
Na6 Na2 3.749(5) 1_655
Na6 Na7 3.832(5) .
Na6 O96 2.400(8) .
Na6 O94 2.278(8) .
Na7 Na11 4.156(6) .
Na7 O96 2.349(8) .
Na7 O88 2.345(7) .
Na7 O87 2.353(7) .
Na7 O86 2.311(8) .
Na7 O85 2.396(8) .
Na8 W9 3.515(8) 4_565
Na8 O52 2.634(10) 4_565
Na8 O51 2.924(11) 4_565
Na8 Na8 3.813(16) 3
Na8 Na9 2.163(12) 2_545
Na8 O111 2.261(13) .
Na8 O110 2.283(13) .
Na8A O51 2.880(15) 4_565
Na8A Na8A 1.21(3) 3
Na8A Na9A 3.17(2) 4_565
Na8A Na9A 2.41(2) 2_545
Na8A O111 2.893(17) .
Na9 O2 2.453(9) 1_655
Na9 Na8 2.163(12) 2
Na9 Na10 3.679(11) 2
Na9 O92 2.508(18) 2
Na9 O110 2.557(12) 2
Na9 O95 2.49(2) .
Na9A O2 2.769(16) 1_655
Na9A Na8A 2.41(2) 2
Na9A Na8A 3.17(2) 4_666
Na9A Na10 3.173(18) 2
Na9A O92A 2.70(4) 2
Na9A O110 2.918(17) 2
Na10 Na9 3.679(11) 2_545
Na10 Na9A 3.174(18) 2_545
Na10 O108 2.375(8) .
Na10 O109 2.373(8) .
Na10 O92 2.453(13) .
Na10 O92A 2.28(2) .
Na10 O111 2.410(9) .
Na10 O110 2.409(11) .
Na11 O90 2.20(2) .
Na11 O90A 2.456(13) .
Na11 O84 2.308(10) .
Na11 O85 2.355(9) .
O82 Na4 2.520(8) 3_465
O106 Na5 2.450(7) 2_445
O89 O117 1.82(3) .
O92 Na9 2.508(18) 2_545
O92A Na9A 2.70(4) 2_545
O103 Na5 2.407(7) 2_445
O105 Na5 2.408(7) 2_445
O110 Na9 2.557(12) 2_545
O110 Na9A 2.919(17) 2_545
O95 O77 1.63(2) .

loop_
_geom_torsion_atom_site_label_1
_geom_torsion_atom_site_label_2
_geom_torsion_atom_site_label_3
_geom_torsion_atom_site_label_4
_geom_torsion
_geom_torsion_site_symmetry_1
_geom_torsion_site_symmetry_4
Dy3 O38 C1 Dy1 180.0(3) . .
Dy3 O38 C1 O40 -179.4(6) . .
Dy3 O38 C1 O39 -0.1(7) . .
Dy3 O39 C1 Dy2 -179.7(3) . .
Dy3 O39 C1 O40 179.4(6) . .
Dy3 O39 C1 O38 0.1(7) . .
Dy2 O40 C1 Dy1 -179.1(3) . .
Dy2 O40 C1 O38 -179.8(6) . .
Dy2 O40 C1 O39 0.9(7) . .
Dy2 O39 C1 Dy3 179.7(3) . .
Dy2 O39 C1 O40 -0.9(7) . .
Dy2 O39 C1 O38 179.8(6) . .
Dy1 O40 C1 Dy2 179.1(3) . .
Dy1 O40 C1 O38 -0.7(7) . .
Dy1 O40 C1 O39 -180.0(6) . .
Dy1 O38 C1 Dy3 -180.0(3) . .
Dy1 O38 C1 O40 0.7(7) . .
Dy1 O38 C1 O39 180.0(6) . .
O52 W7 O54 W5 8.9(12) . .
O52 W7 O43 Dy2 57.5(4) . .
O52 W9 O42 Dy2 -52.6(5) . .
O52 W9 O51 Na8 22.4(3) . 4_666
O52 W9 O51 Na8A 41.6(4) . 4_666
O52 W9 O51 Na9A 111.5(4) . .
O66 W5 O44 Dy1 31.5(11) . .
O66 W2 O65 W7 -21.9(6) . .
O41 W8 O50 W9 119.1(7) . .
O41 W8 O49 Na6 -145.8(4) . .
O27 W12 O34 Dy3 -17.2(4) . .
O27 W14 O29 Dy3 17.5(4) . .
O27 W14 O29 Na11 162.4(3) . .
O27 P1 O28 W15 55.1(4) . .
O27 P1 O28 W13 -178.8(3) . .
O27 P1 O10 W17 179.5(3) . .
O27 P1 O10 W18 -59.6(4) . .
O27 P1 O10 W16 59.9(4) . .
O27 P1 O26 W11 178.8(3) . .
O27 P1 O26 W10 -54.9(4) . .
O45 W4 O57 Na10 -75.8(5) . .
O45 W4 O58 W6 118.8(8) . .
O73 W2 O66 W5 123.5(6) . .
O73 W2 O65 W7 -124.5(6) . .
O7 W14 O29 Dy3 26.4(10) . .
O7 W14 O29 Na11 171.2(6) . .
O7 W14 O16 Na3 -31.0(5) . .
O7 W14 O16 Na11 -172.6(2) . .
O7 W18 O8 W15 -22.1(6) . .
O54 W5 O44 Dy1 100.6(4) . .
O54 W7 O43 Dy2 -101.5(4) . .
O28 W15 O30 Dy2 -20.1(4) . .
O28 W15 O17 W14 33.8(8) . .
O28 W13 O31 Dy2 18.2(4) . .
O28 P1 O27 W12 178.1(3) . .
O28 P1 O27 W14 -54.9(4) . .
O28 P1 O10 W17 -60.6(4) . .
O28 P1 O10 W18 60.4(4) . .
O28 P1 O10 W16 179.8(3) . .
O28 P1 O26 W11 56.3(4) . .
O28 P1 O26 W10 -177.4(3) . .
O43 W7 O54 W5 120.3(8) . .
O47 W6 O46 Dy3 -149.5(4) . .
O62 W1 O68 W6 -58.0(6) . .
O62 W1 O67 W4 66.1(6) . .
O62 W3 O64 W9 -58.0(6) . .
O62 W3 O63 W8 64.2(6) . .
O62 W2 O66 W5 -61.7(6) . .
O62 W2 O65 W7 61.5(6) . .
O62 P2 O61 W5 62.8(4) . .
O62 P2 O61 W4 -61.6(4) . .
O62 P2 O59 W6 64.3(4) . .
O62 P2 O59 W8 -62.7(4) . .
O62 P2 O60 W7 -65.0(4) . .
O62 P2 O60 W9 63.4(4) . .
O57 W4 O45 Dy1 157.0(4) . .
O57 W4 O45 Na1 26.8(3) . .
O57 W4 O58 W6 -139.3(7) . .
O33 W10 O25 W12 -122.6(7) . .
O24 W10 O33 Dy1 -158.3(4) . .
O24 W10 O25 W12 135.6(7) . .
O30 W15 O18 Na5 -136.4(4) . .
O30 W15 O17 W14 114.6(8) . .
O15 W12 O34 Dy3 55.9(4) . .
O15 W14 O29 Dy3 -55.3(4) . .
O15 W14 O29 Na11 89.5(3) . .
O15 W14 O16 Na3 53.8(5) . .
O15 W14 O16 Na11 -87.7(2) . .
O21 W11 O32 Dy1 -102.9(4) . .
O21 W13 O31 Dy2 102.1(4) . .
O61 W5 O44 Dy1 17.4(4) . .
O61 W4 O45 Dy1 -15.3(4) . .
O61 W4 O45 Na1 -145.5(2) . .
O61 W4 O58 W6 37.6(7) . .
O61 P2 O62 W1 59.8(4) . .
O61 P2 O62 W3 -179.8(3) . .
O61 P2 O62 W2 -60.5(4) . .
O61 P2 O59 W6 -55.1(4) . .
O61 P2 O59 W8 177.9(3) . .
O61 P2 O60 W7 54.2(4) . .
O61 P2 O60 W9 -177.3(3) . .
O10 W17 O11 W13 -57.5(6) . .
O10 W17 O2 Na6 31.1(12) . 1_455
O10 W17 O2 Na9 -168.7(9) . 1_455
O10 W17 O2 Na9A -148.7(12) . 1_455
O10 W17 O13 W11 62.3(5) . .
O10 W17 O13 Na2 -96.2(2) . .
O10 W18 O7 W14 -62.1(6) . .
O10 W18 O8 W15 61.8(6) . .
O10 W16 O12 W10 -65.5(5) . .
O10 W16 O12 Na2 97.4(2) . .
O10 W16 O9 W12 59.6(6) . .
O10 P1 O27 W12 -63.2(4) . .
O10 P1 O27 W14 63.8(4) . .
O10 P1 O28 W15 -63.3(4) . .
O10 P1 O28 W13 62.8(4) . .
O10 P1 O26 W11 -62.8(4) . .
O10 P1 O26 W10 63.5(4) . .
O68 W6 O46 Dy3 39.1(10) . .
O68 W1 O67 W4 -18.5(6) . .
O48 W6 O46 Dy3 -49.2(4) . .
O48 W8 O41 Dy3 55.6(4) . .
O48 W8 O50 W9 18.1(11) . .
O48 W8 O49 Na6 -53.0(5) . .
O26 W11 O21 W13 37.8(8) . .
O26 W11 O32 Dy1 -19.0(4) . .
O26 W10 O33 Dy1 13.4(4) . .
O26 W10 O25 W12 -41.1(7) . .
O26 P1 O27 W12 55.7(4) . .
O26 P1 O27 W14 -177.4(3) . .
O26 P1 O28 W15 177.5(3) . .
O26 P1 O28 W13 -56.4(4) . .
O26 P1 O10 W17 59.7(4) . .
O26 P1 O10 W18 -179.4(3) . .
O26 P1 O10 W16 -59.9(4) . .
O8 W15 O30 Dy2 -32.5(10) . .
O8 W15 O18 Na5 45.1(4) . .
O8 W15 O17 W14 -46.9(8) . .
O8 W18 O7 W14 21.7(6) . .
O11 W17 O2 Na6 168.0(2) . 1_455
O11 W17 O2 Na9 -31.7(5) . 1_455
O11 W17 O2 Na9A -11.8(11) . 1_455
O11 W17 O13 W11 -22.5(6) . .
O11 W17 O13 Na2 178.9(2) . .
O11 W13 O31 Dy2 34.6(11) . .
O14 W12 O34 Dy3 157.1(4) . .
O32 W11 O21 W13 118.9(8) . .
O56 W5 O44 Dy1 -56.0(4) . .
O56 W4 O45 Dy1 56.6(4) . .
O56 W4 O45 Na1 -73.6(2) . .
O56 W4 O57 Na10 17.8(5) . .
O56 W4 O58 W6 18.6(11) . .
O23 W11 O21 W13 13.6(12) . .
O23 W11 O32 Dy1 53.7(5) . .
O23 W10 O33 Dy1 -59.9(4) . .
O23 W10 O25 W12 -17.5(11) . .
O6 W17 O11 W13 -57.8(10) . .
O6 W17 O2 Na6 -8.9(2) . 1_455
O6 W17 O2 Na9 151.3(5) . 1_455
O6 W17 O2 Na9A 171.3(11) . 1_455
O6 W17 O13 W11 136.1(5) . .
O6 W17 O13 Na2 -22.5(2) . .
O6 W16 O12 W10 -138.9(6) . .
O6 W16 O12 Na2 24.0(2) . .
O6 W16 O9 W12 57.4(10) . .
O12 W10 O33 Dy1 8.6(10) . .
O12 W10 O25 W12 40.1(7) . .
O12 W16 O9 W12 -23.3(6) . .
O50 W8 O41 Dy3 -102.2(4) . .
O50 W8 O49 Na6 118.2(4) . .
O50 W9 O42 Dy2 104.3(5) . .
O50 W9 O51 Na8 -146.8(2) . 4_666
O50 W9 O51 Na8A -127.6(4) . 4_666
O50 W9 O51 Na9A -57.7(4) . .
O64 W3 O63 W8 -20.3(6) . .
O64 W3 O71 Na9 -16.0(4) . .
O64 W3 O71 Na9A -22.9(4) . .
O64 W9 O42 Dy2 35.0(10) . .
O64 W9 O51 Na8 -63.8(3) . 4_666
O64 W9 O51 Na8A -44.6(4) . 4_666
O64 W9 O51 Na9A 25.3(4) . .
O42 W9 O51 Na8 118.7(3) . 4_666
O42 W9 O51 Na8A 137.9(4) . 4_666
O42 W9 O51 Na9A -152.2(4) . .
O70 W1 O68 W6 -131.2(6) . .
O70 W1 O67 W4 66.5(9) . .
O70 W3 O64 W9 -53.0(10) . .
O70 W3 O63 W8 136.9(6) . .
O70 W3 O71 Na9 164.6(4) . .
O70 W3 O71 Na9A 157.8(4) . .
O74 W1 O68 W6 -57.6(10) . .
O74 W1 O67 W4 139.1(6) . .
O74 W2 O66 W5 -134.9(6) . .
O74 W2 O65 W7 64.5(9) . .
O51 W9 O42 Dy2 -152.3(5) . .
O18 W15 O30 Dy2 152.1(4) . .
O18 W15 O17 W14 -142.1(8) . .
O25 W12 O34 Dy3 -101.5(4) . .
O25 W10 O33 Dy1 98.9(4) . .
O29 W14 O16 Na3 149.1(4) . .
O29 W14 O16 Na11 7.6(3) . .
O67 W4 O45 Dy1 -20.8(10) . .
O67 W4 O45 Na1 -151.0(6) . .
O67 W4 O57 Na10 103.5(5) . .
O67 W4 O58 W6 -43.1(7) . .
O67 W1 O68 W6 25.2(6) . .
O17 W15 O30 Dy2 -105.0(4) . .
O17 W15 O18 Na5 128.0(4) . .
O17 W14 O29 Dy3 103.0(4) . .
O17 W14 O29 Na11 -112.1(3) . .
O17 W14 O16 Na3 -115.2(4) . .
O17 W14 O16 Na11 103.3(2) . .
O4 W18 O7 W14 -135.3(6) . .
O4 W18 O8 W15 60.5(9) . .
O4 W16 O12 W10 -66.6(8) . .
O4 W16 O12 Na2 96.2(5) . .
O4 W16 O9 W12 132.1(6) . .
O2 W17 O11 W13 130.4(6) . .
O2 W17 O13 W11 -126.6(5) . .
O2 W17 O13 Na2 74.8(3) . .
O65 W7 O54 W5 -43.8(8) . .
O65 W7 O43 Dy2 -23.5(11) . .
O65 W2 O66 W5 21.9(6) . .
O63 W8 O41 Dy3 -19.4(11) . .
O63 W8 O50 W9 -43.9(7) . .
O63 W8 O49 Na6 32.4(5) . .
O63 W3 O64 W9 25.2(6) . .
O63 W3 O71 Na9 75.7(4) . .
O63 W3 O71 Na9A 68.9(4) . .
O22 W11 O21 W13 -138.9(8) . .
O22 W11 O32 Dy1 154.8(4) . .
O19 W15 O30 Dy2 51.8(4) . .
O19 W15 O18 Na5 -40.2(4) . .
O19 W15 O17 W14 8.3(12) . .
O19 W13 O31 Dy2 -54.0(4) . .
O59 W6 O46 Dy3 22.7(4) . .
O59 W8 O41 Dy3 -16.6(4) . .
O59 W8 O50 W9 37.2(7) . .
O59 P2 O62 W1 -60.8(4) . .
O59 P2 O62 W3 59.6(4) . .
O59 P2 O62 W2 178.9(3) . .
O59 P2 O61 W5 -178.3(3) . .
O59 P2 O61 W4 57.2(4) . .
O59 P2 O60 W7 177.3(3) . .
O59 P2 O60 W9 -54.2(4) . .
O1 W18 O7 W14 124.5(6) . .
O1 W18 O8 W15 -124.5(6) . .
O58 W6 O46 Dy3 108.2(4) . .
O58 W4 O45 Dy1 -99.6(4) . .
O58 W4 O45 Na1 130.2(2) . .
O58 W4 O57 Na10 -171.1(5) . .
O20 W13 O31 Dy2 -156.1(4) . .
O60 W7 O54 W5 37.5(8) . .
O60 W7 O43 Dy2 -16.9(4) . .
O60 W9 O42 Dy2 19.3(4) . .
O60 P2 O62 W1 -179.7(3) . .
O60 P2 O62 W3 -59.3(4) . .
O60 P2 O62 W2 60.0(4) . .
O60 P2 O61 W5 -55.8(4) . .
O60 P2 O61 W4 179.7(3) . .
O60 P2 O59 W6 -178.2(3) . .
O60 P2 O59 W8 54.9(4) . .
O55 W5 O44 Dy1 -157.4(4) . .
O9 W12 O34 Dy3 -33.7(10) . .
O9 W16 O12 W10 18.4(6) . .
O9 W16 O12 Na2 -178.7(3) . .
O118 W7 O54 W5 -136.7(8) . .
O118 W7 O43 Dy2 158.1(4) . .
O3 W16 O12 W10 121.4(5) . .
O3 W16 O12 Na2 -75.7(3) . .
O3 W16 O9 W12 -127.3(6) . .
O71 W3 O64 W9 128.5(6) . .
O71 W3 O63 W8 -123.3(6) . .
O49 W8 O41 Dy3 154.6(4) . .
O49 W8 O50 W9 -138.9(7) . .
O16 W14 O29 Dy3 -154.1(4) . .
O16 W14 O29 Na11 -9.2(3) . .
O72 W3 O64 W9 -130.7(6) . .
O72 W3 O63 W8 66.3(9) . .
O72 W3 O71 Na9 -108.2(4) . .
O72 W3 O71 Na9A -115.1(4) . .
O72 W2 O66 W5 -63.9(9) . .
O72 W2 O65 W7 134.9(6) . .
O69 W1 O68 W6 128.7(6) . .
O69 W1 O67 W4 -121.6(6) . .
O13 W17 O11 W13 26.8(6) . .
O13 W17 O2 Na6 -98.2(2) . 1_455
O13 W17 O2 Na9 62.1(5) . 1_455
O13 W17 O2 Na9A 82.0(11) . 1_455
O13 W11 O21 W13 -44.0(8) . .
O13 W11 O32 Dy1 -25.2(11) . .
Na1 W4 O45 Dy1 130.2(5) . .
Na1 W4 O57 Na10 -53.9(4) . .
Na1 W4 O58 W6 157.9(7) . .
Na2 W17 O11 W13 27.8(7) . .
Na2 W17 O2 Na6 -59.03(15) . 1_455
Na2 W17 O2 Na9 101.2(4) . 1_455
Na2 W17 O2 Na9A 121.2(11) . 1_455
Na2 W17 O13 W11 158.6(7) . .
Na2 W11 O21 W13 -46.2(9) . .
Na2 W11 O32 Dy1 60.0(5) . .
Na2 W10 O33 Dy1 -67.2(5) . .
Na2 W10 O25 W12 44.3(8) . .
Na2 W16 O12 W10 -162.9(7) . .
Na2 W16 O9 W12 -24.4(7) . .
Na6 W17 O11 W13 157.7(3) 1_455 .
Na6 W17 O2 Na9 160.3(5) 1_455 1_455
Na6 W17 O2 Na9A -179.8(12) 1_455 1_455
Na6 W17 O13 W11 174.7(5) 1_455 .
Na6 W17 O13 Na2 16.1(2) 1_455 .
Na8 W9 O42 Dy2 -94.8(5) 4_666 .
Na9 W3 O64 W9 119.1(7) . .
Na9 W3 O63 W8 -90.3(6) . .
Na9A W3 O64 W9 106.8(8) . .
Na9A W3 O63 W8 -75.6(6) . .
Na11 W14 O29 Dy3 -144.9(6) . .
Na11 W14 O16 Na3 141.6(5) . .
O5 W17 O11 W13 -130.6(6) . .
O5 W17 O2 Na6 77.2(2) . 1_455
O5 W17 O2 Na9 -122.5(5) . 1_455
O5 W17 O2 Na9A -102.6(11) . 1_455
O5 W17 O13 W11 65.2(9) . .
O5 W17 O13 Na2 -93.3(6) . .
O5 W18 O7 W14 -63.1(9) . .
O5 W18 O8 W15 135.0(6) . .
